data_7009968
loop_
_publ_author_name
'Broder, Charlotte K.'
'Goeta, Andr\'es E.'
'Howard, Judith A. K.'
'Hughes, Andrew K.'
'Johnson, Andrew L.'
'Malget, John M.'
'Wade, Ken'

_publ_section_title
;
 Insertion and cleavage reactions of [closo-3,1,2-Ta(NMe2)3(C2B9H11)]
 with nitriles, phenols and thiols; structural characterisation of
 N,N-dimethylamidinate ligands&#x200A;&#x2020;
;
_journal_issue 20
_journal_name_full 'Journal of the Chemical Society, Dalton Transactions'
_journal_page_first 3526
_journal_paper_doi 10.1039/b004862n
_journal_year 2000
_chemical_formula_sum 'C26 H38 B9 O3 Ta'
_chemical_formula_weight 676.80
_chemical_name_systematic
; 
 ? 
;
_space_group_IT_number 14
_symmetry_cell_setting monoclinic
_symmetry_space_group_name_Hall '-P 2ybc'
_symmetry_space_group_name_H-M 'P 1 21/c 1'
_atom_sites_solution_hydrogens difmap
_atom_sites_solution_primary direct
_atom_sites_solution_secondary difmap
_audit_creation_method SHELXL-97
_cell_angle_alpha 90.00
_cell_angle_beta 95.108(4)
_cell_angle_gamma 90.00
_cell_formula_units_Z 8
_cell_length_a 18.732(3)
_cell_length_b 19.920(3)
_cell_length_c 15.986(3)
_cell_measurement_reflns_used 673
_cell_measurement_temperature 150(2)
_cell_measurement_theta_max 21.25
_cell_measurement_theta_min 13.69
_cell_volume 5941.3(17)
_computing_cell_refinement 'SMART-NT V5.0 (Bruker, 1998)'
_computing_data_collection 'SMART-NT V5.0 (Bruker, 1998)'
_computing_data_reduction 'SAINT-NT V5.0 (Bruker, 1998)'
_computing_molecular_graphics 'SHELXTL-NT V5.1 (Bruker, 1998)'
_computing_publication_material 'SHELXTL-NT V5.1 (Bruker, 1998c)'
_computing_structure_refinement 'SHELXL-97 (Sheldrick, 1997)'
_computing_structure_solution 'SHELXS-97 (Sheldrick, 1990)'
_diffrn_ambient_temperature 150(2)
_diffrn_measured_fraction_theta_full 0.932
_diffrn_measured_fraction_theta_max 0.932
_diffrn_measurement_device_type 'Bruker SMART-CCD'
_diffrn_measurement_method /w
_diffrn_radiation_monochromator graphite
_diffrn_radiation_source 'fine-focus sealed tube'
_diffrn_radiation_type MoK\a
_diffrn_radiation_wavelength 0.71073
_diffrn_reflns_av_R_equivalents 0.0329
_diffrn_reflns_av_sigmaI/netI 0.0239
_diffrn_reflns_limit_h_max 26
_diffrn_reflns_limit_h_min -25
_diffrn_reflns_limit_k_max 26
_diffrn_reflns_limit_k_min -28
_diffrn_reflns_limit_l_max 21
_diffrn_reflns_limit_l_min -22
_diffrn_reflns_number 71190
_diffrn_reflns_theta_full 30.50
_diffrn_reflns_theta_max 30.50
_diffrn_reflns_theta_min 1.09
_diffrn_standards_decay_% 0
_exptl_absorpt_coefficient_mu 3.727
_exptl_absorpt_correction_T_max 0.608
_exptl_absorpt_correction_T_min 0.252
_exptl_absorpt_correction_type integration
_exptl_absorpt_process_details 'SHELXTL-NT V5.1 (Bruker, 1998)'
_exptl_crystal_colour colourless
_exptl_crystal_density_diffrn 1.513
_exptl_crystal_density_meas ?
_exptl_crystal_density_method .
_exptl_crystal_description 'irregular prism'
_exptl_crystal_F_000 2688
_exptl_crystal_size_max 0.44
_exptl_crystal_size_mid 0.42
_exptl_crystal_size_min 0.14
_refine_diff_density_max 0.908
_refine_diff_density_min -0.991
_refine_diff_density_rms 0.097
_refine_ls_extinction_method none
_refine_ls_goodness_of_fit_ref 1.059
_refine_ls_hydrogen_treatment mixed
_refine_ls_matrix_type full
_refine_ls_number_parameters 715
_refine_ls_number_reflns 16897
_refine_ls_number_restraints 0
_refine_ls_restrained_S_all 1.059
_refine_ls_R_factor_all 0.0423
_refine_ls_R_factor_gt 0.0240
_refine_ls_shift/su_max 0.004
_refine_ls_shift/su_mean 0.000
_refine_ls_structure_factor_coef Fsqd
_refine_ls_weighting_details 'calc w=1/[\s^2^(Fo^2^)+(0.0204P)^2^+6.8731P] where P=(Fo^2^+2Fc^2^)/3'
_refine_ls_weighting_scheme calc
_refine_ls_wR_factor_gt 0.0510
_refine_ls_wR_factor_ref 0.0575
_reflns_number_gt 12834
_reflns_number_total 16897
_reflns_threshold_expression >2sigma(I)
_cod_data_source_file b004862n.txt
_cod_data_source_block 7
_cod_original_cell_volume 5941.4(17)
_cod_original_sg_symbol_H-M P2(1)/c
_cod_database_code 7009968

loop_
_symmetry_equiv_pos_as_xyz
'x, y, z'
'-x, y+1/2, -z+1/2'
'-x, -y, -z'
'x, -y-1/2, z-1/2'

loop_
_atom_site_label
_atom_site_type_symbol
_atom_site_fract_x
_atom_site_fract_y
_atom_site_fract_z
_atom_site_U_iso_or_equiv
_atom_site_adp_type
_atom_site_occupancy
_atom_site_symmetry_multiplicity
_atom_site_calc_flag
_atom_site_refinement_flags
_atom_site_disorder_assembly
_atom_site_disorder_group
Ta1 Ta 0.496583(6) 0.632099(5) 0.231781(7) 0.02172(3) Uani 1 1 d . . .
B1 B 0.6593(2) 0.78892(18) 0.2785(3) 0.0414(9) Uani 1 1 d . . .
H1 H 0.7008 0.8289 0.2925 0.050 Uiso 1 1 calc R . .
B2 B 0.5941(2) 0.79454(19) 0.1915(3) 0.0497(11) Uani 1 1 d . . .
H2 H 0.5915 0.8376 0.1463 0.060 Uiso 1 1 calc R . .
B3 B 0.5682(2) 0.80181(18) 0.2953(3) 0.0458(10) Uani 1 1 d . . .
H3 H 0.5485 0.8506 0.3195 0.055 Uiso 1 1 calc R . .
B4 B 0.62073(18) 0.74505(17) 0.3604(2) 0.0350(7) Uani 1 1 d . . .
H4 H 0.6365 0.7559 0.4283 0.042 Uiso 1 1 calc R . .
B5 B 0.67867(17) 0.70264(16) 0.2953(2) 0.0307(7) Uani 1 1 d . . .
H5 H 0.7334 0.6849 0.3196 0.037 Uiso 1 1 calc R . .
B6 B 0.6619(2) 0.7335(2) 0.1918(3) 0.0420(9) Uani 1 1 d . . .
H6 H 0.7045 0.7360 0.1469 0.050 Uiso 1 1 calc R . .
C7 C 0.57425(16) 0.71312(15) 0.1670(2) 0.0332(6) Uani 1 1 d . . .
H7 H 0.5583(18) 0.7081(17) 0.112(2) 0.040 Uiso 1 1 d . . .
C8 C 0.51997(18) 0.75260(15) 0.2224(2) 0.0405(8) Uani 1 1 d . . .
H8 H 0.472(2) 0.7713(18) 0.190(2) 0.049 Uiso 1 1 d . . .
B9 B 0.53158(18) 0.72389(17) 0.3236(2) 0.0333(7) Uani 1 1 d . . .
H9 H 0.4889 0.7240 0.3684 0.040 Uiso 1 1 calc R . .
B10 B 0.60030(16) 0.66207(15) 0.3241(2) 0.0263(6) Uani 1 1 d . . .
H10 H 0.6065 0.6189 0.3691 0.032 Uiso 1 1 calc R . .
B11 B 0.62284(16) 0.65903(16) 0.2222(2) 0.0267(6) Uani 1 1 d . . .
H11 H 0.6434 0.6119 0.1946 0.032 Uiso 1 1 calc R . .
O1 O 0.52134(10) 0.56261(9) 0.16044(12) 0.0267(4) Uani 1 1 d . . .
C11 C 0.57010(15) 0.51959(14) 0.12745(18) 0.0292(6) Uani 1 1 d . . .
C12 C 0.58853(17) 0.53109(17) 0.0458(2) 0.0384(7) Uani 1 1 d . . .
C13 C 0.6372(2) 0.4867(2) 0.0151(2) 0.0522(10) Uani 1 1 d . . .
H13A H 0.6518 0.4933 -0.0398 0.063 Uiso 1 1 calc R . .
C14 C 0.66488(19) 0.4335(2) 0.0623(2) 0.0552(10) Uani 1 1 d . . .
H14A H 0.6979 0.4037 0.0397 0.066 Uiso 1 1 calc R . .
C15 C 0.64481(19) 0.42318(18) 0.1422(2) 0.0479(9) Uani 1 1 d . . .
H15A H 0.6641 0.3862 0.1742 0.058 Uiso 1 1 calc R . .
C16 C 0.59673(16) 0.46618(16) 0.1769(2) 0.0351(7) Uani 1 1 d . . .
C17 C 0.5582(2) 0.58840(19) -0.0064(2) 0.0516(9) Uani 1 1 d . . .
H17A H 0.5084 0.5961 0.0053 0.077 Uiso 1 1 calc R . .
H17B H 0.5598 0.5777 -0.0661 0.077 Uiso 1 1 calc R . .
H17C H 0.5865 0.6289 0.0072 0.077 Uiso 1 1 calc R . .
C18 C 0.57585(19) 0.45605(16) 0.2643(2) 0.0402(7) Uani 1 1 d . . .
H18A H 0.6017 0.4173 0.2897 0.060 Uiso 1 1 calc R . .
H18B H 0.5241 0.4479 0.2624 0.060 Uiso 1 1 calc R . .
H18C H 0.5880 0.4963 0.2978 0.060 Uiso 1 1 calc R . .
O2 O 0.41033(10) 0.66123(9) 0.17403(12) 0.0260(4) Uani 1 1 d . . .
C21 C 0.35871(15) 0.70965(13) 0.15612(19) 0.0285(6) Uani 1 1 d . . .
C22 C 0.31208(15) 0.72479(15) 0.2169(2) 0.0327(6) Uani 1 1 d . . .
C23 C 0.26113(17) 0.77428(16) 0.1975(2) 0.0443(8) Uani 1 1 d . . .
H23A H 0.2289 0.7861 0.2378 0.053 Uiso 1 1 calc R . .
C24 C 0.25644(19) 0.80638(18) 0.1213(3) 0.0538(10) Uani 1 1 d . . .
H24A H 0.2215 0.8404 0.1096 0.065 Uiso 1 1 calc R . .
C25 C 0.3021(2) 0.78953(18) 0.0618(3) 0.0509(9) Uani 1 1 d . . .
H25A H 0.2976 0.8117 0.0090 0.061 Uiso 1 1 calc R . .
C26 C 0.35463(17) 0.74054(15) 0.0776(2) 0.0370(7) Uani 1 1 d . . .
C27 C 0.31567(16) 0.68779(18) 0.2993(2) 0.0399(7) Uani 1 1 d . . .
H27A H 0.2797 0.7061 0.3340 0.060 Uiso 1 1 calc R . .
H27B H 0.3635 0.6931 0.3286 0.060 Uiso 1 1 calc R . .
H27C H 0.3061 0.6400 0.2888 0.060 Uiso 1 1 calc R . .
C28 C 0.4056(2) 0.72141(18) 0.0140(2) 0.0450(8) Uani 1 1 d . . .
H28A H 0.4129 0.6727 0.0152 0.068 Uiso 1 1 calc R . .
H28B H 0.4517 0.7441 0.0275 0.068 Uiso 1 1 calc R . .
H28C H 0.3855 0.7350 -0.0421 0.068 Uiso 1 1 calc R . .
O3 O 0.45964(10) 0.58342(9) 0.31608(11) 0.0268(4) Uani 1 1 d . . .
C31 C 0.41827(14) 0.54334(13) 0.36251(17) 0.0243(5) Uani 1 1 d . . .
C32 C 0.37197(14) 0.49744(13) 0.31968(17) 0.0261(5) Uani 1 1 d . . .
C33 C 0.33136(16) 0.45706(14) 0.3672(2) 0.0328(6) Uani 1 1 d . . .
H33A H 0.2999 0.4249 0.3398 0.039 Uiso 1 1 calc R . .
C34 C 0.33551(18) 0.46231(17) 0.4535(2) 0.0410(7) Uani 1 1 d . . .
H34A H 0.3075 0.4336 0.4850 0.049 Uiso 1 1 calc R . .
C35 C 0.38046(18) 0.50933(17) 0.4940(2) 0.0389(7) Uani 1 1 d . . .
H35A H 0.3821 0.5134 0.5533 0.047 Uiso 1 1 calc R . .
C36 C 0.42356(15) 0.55112(14) 0.44941(18) 0.0288(6) Uani 1 1 d . . .
C37 C 0.36452(16) 0.49338(15) 0.22536(18) 0.0326(6) Uani 1 1 d . . .
H37A H 0.3318 0.4567 0.2074 0.049 Uiso 1 1 calc R . .
H37B H 0.4116 0.4849 0.2052 0.049 Uiso 1 1 calc R . .
H37C H 0.3453 0.5359 0.2020 0.049 Uiso 1 1 calc R . .
C38 C 0.47227(18) 0.60200(16) 0.49404(19) 0.0389(7) Uani 1 1 d . . .
H38A H 0.4745 0.5942 0.5547 0.058 Uiso 1 1 calc R . .
H38B H 0.4537 0.6472 0.4814 0.058 Uiso 1 1 calc R . .
H38C H 0.5204 0.5979 0.4751 0.058 Uiso 1 1 calc R . .
Ta2 Ta -0.004307(6) 0.651766(5) 0.233201(7) 0.02024(3) Uani 1 1 d . . .
B71 B 0.14326(19) 0.49019(17) 0.1778(3) 0.0366(8) Uani 1 1 d . . .
H71 H 0.1811 0.4492 0.1631 0.044 Uiso 1 1 calc R . .
B72 B 0.0927(2) 0.48600(17) 0.2658(3) 0.0417(9) Uani 1 1 d . . .
H72 H 0.0959 0.4424 0.3102 0.050 Uiso 1 1 calc R . .
B73 B 0.0494(2) 0.47965(17) 0.1633(3) 0.0391(9) Uani 1 1 d . . .
H73 H 0.0236 0.4319 0.1392 0.047 Uiso 1 1 calc R . .
B74 B 0.09252(19) 0.53542(17) 0.0980(2) 0.0351(7) Uani 1 1 d . . .
H74 H 0.0961 0.5243 0.0298 0.042 Uiso 1 1 calc R . .
B75 B 0.16224(18) 0.57670(17) 0.1597(2) 0.0339(7) Uani 1 1 d . . .
H75 H 0.2126 0.5929 0.1327 0.041 Uiso 1 1 calc R . .
B76 B 0.1622(2) 0.54572(19) 0.2640(3) 0.0398(8) Uani 1 1 d . . .
H76 H 0.2124 0.5412 0.3071 0.048 Uiso 1 1 calc R . .
C77 C 0.07984(17) 0.56926(15) 0.2971(2) 0.0363(7) Uani 1 1 d . . .
H77 H 0.0709(18) 0.5733(17) 0.368(2) 0.044 Uiso 1 1 d . . .
C78 C 0.01745(16) 0.53158(13) 0.2359(2) 0.0317(6) Uani 1 1 d . . .
H78 H -0.0241(18) 0.5158(17) 0.258(2) 0.038 Uiso 1 1 d . . .
B79 B 0.01464(15) 0.55891(15) 0.14121(18) 0.0229(6) Uani 1 1 d . . .
H79 H -0.0362 0.5604 0.0986 0.028 Uiso 1 1 calc R . .
B80 B 0.07952(18) 0.61862(15) 0.1347(2) 0.0282(6) Uani 1 1 d . . .
H80 H 0.0765 0.6610 0.0884 0.034 Uiso 1 1 calc R . .
B81 B 0.12360(17) 0.62521(16) 0.2370(2) 0.0291(7) Uani 1 1 d . . .
H81 H 0.1517 0.6716 0.2622 0.035 Uiso 1 1 calc R . .
O4 O 0.03006(10) 0.72903(9) 0.28731(11) 0.0240(4) Uani 1 1 d . . .
C41 C 0.07346(14) 0.78296(12) 0.30954(17) 0.0234(5) Uani 1 1 d . . .
C42 C 0.10556(15) 0.78573(14) 0.39143(18) 0.0303(6) Uani 1 1 d . . .
C43 C 0.14657(17) 0.84253(16) 0.4136(2) 0.0388(7) Uani 1 1 d . . .
H43A H 0.1693 0.8462 0.4690 0.047 Uiso 1 1 calc R . .
C44 C 0.15472(17) 0.89316(16) 0.3571(2) 0.0391(7) Uani 1 1 d . . .
H44A H 0.1821 0.9318 0.3739 0.047 Uiso 1 1 calc R . .
C45 C 0.12324(16) 0.88828(14) 0.2759(2) 0.0339(6) Uani 1 1 d . . .
H45A H 0.1299 0.9234 0.2372 0.041 Uiso 1 1 calc R . .
C46 C 0.08193(14) 0.83291(13) 0.24968(18) 0.0266(5) Uani 1 1 d . . .
C47 C 0.09616(19) 0.72974(17) 0.4520(2) 0.0421(8) Uani 1 1 d . . .
H47A H 0.1138 0.6878 0.4293 0.063 Uiso 1 1 calc R . .
H47B H 0.0452 0.7250 0.4605 0.063 Uiso 1 1 calc R . .
H47C H 0.1233 0.7398 0.5058 0.063 Uiso 1 1 calc R . .
C48 C 0.04953(18) 0.82684(16) 0.16090(19) 0.0370(7) Uani 1 1 d . . .
H48A H 0.0672 0.8634 0.1272 0.055 Uiso 1 1 calc R . .
H48B H -0.0028 0.8296 0.1597 0.055 Uiso 1 1 calc R . .
H48C H 0.0630 0.7836 0.1377 0.055 Uiso 1 1 calc R . .
O5 O -0.07358(10) 0.62564(9) 0.30509(12) 0.0252(4) Uani 1 1 d . . .
C51 C -0.11948(14) 0.57981(13) 0.33676(19) 0.0289(6) Uani 1 1 d . . .
C52 C -0.17823(15) 0.55804(14) 0.2838(2) 0.0346(7) Uani 1 1 d . . .
C53 C -0.22536(17) 0.51335(16) 0.3181(3) 0.0462(9) Uani 1 1 d . . .
H53A H -0.2659 0.4973 0.2840 0.055 Uiso 1 1 calc R . .
C54 C -0.21430(19) 0.49225(16) 0.3996(3) 0.0509(10) Uani 1 1 d . . .
H54A H -0.2469 0.4617 0.4213 0.061 Uiso 1 1 calc R . .
C55 C -0.15617(19) 0.51503(16) 0.4503(2) 0.0456(8) Uani 1 1 d . . .
H55A H -0.1492 0.4999 0.5068 0.055 Uiso 1 1 calc R . .
C56 C -0.10714(17) 0.56004(15) 0.4203(2) 0.0353(7) Uani 1 1 d . . .
C57 C -0.19077(17) 0.58155(17) 0.1946(2) 0.0431(8) Uani 1 1 d . . .
H57A H -0.1944 0.6306 0.1934 0.065 Uiso 1 1 calc R . .
H57B H -0.2354 0.5620 0.1687 0.065 Uiso 1 1 calc R . .
H57C H -0.1507 0.5674 0.1633 0.065 Uiso 1 1 calc R . .
C58 C -0.04698(19) 0.58833(19) 0.4775(2) 0.0478(8) Uani 1 1 d . . .
H58A H -0.0495 0.6375 0.4765 0.072 Uiso 1 1 calc R . .
H58B H -0.0011 0.5737 0.4586 0.072 Uiso 1 1 calc R . .
H58C H -0.0510 0.5723 0.5349 0.072 Uiso 1 1 calc R . .
O6 O -0.06290(10) 0.68928(9) 0.14561(12) 0.0266(4) Uani 1 1 d . . .
C61 C -0.10927(13) 0.73009(12) 0.09688(16) 0.0228(5) Uani 1 1 d . . .
C62 C -0.14448(14) 0.78175(13) 0.13646(16) 0.0240(5) Uani 1 1 d . . .
C63 C -0.18995(15) 0.82228(14) 0.08558(19) 0.0308(6) Uani 1 1 d . . .
H63A H -0.2138 0.8585 0.1100 0.037 Uiso 1 1 calc R . .
C64 C -0.20149(17) 0.81137(16) 0.0001(2) 0.0366(7) Uani 1 1 d . . .
H64A H -0.2332 0.8397 -0.0334 0.044 Uiso 1 1 calc R . .
C65 C -0.16695(17) 0.75930(16) -0.03662(19) 0.0355(7) Uani 1 1 d . . .
H65A H -0.1756 0.7518 -0.0953 0.043 Uiso 1 1 calc R . .
C66 C -0.11956(16) 0.71764(14) 0.01119(17) 0.0298(6) Uani 1 1 d . . .
C67 C -0.13547(16) 0.79165(14) 0.22959(17) 0.0306(6) Uani 1 1 d . . .
H67A H -0.1695 0.8257 0.2456 0.046 Uiso 1 1 calc R . .
H67B H -0.0865 0.8066 0.2464 0.046 Uiso 1 1 calc R . .
H67C H -0.1445 0.7492 0.2577 0.046 Uiso 1 1 calc R . .
C68 C -0.0821(2) 0.66078(17) -0.0293(2) 0.0449(9) Uani 1 1 d . . .
H68A H -0.0898 0.6648 -0.0905 0.067 Uiso 1 1 calc R . .
H68B H -0.1014 0.6179 -0.0116 0.067 Uiso 1 1 calc R . .
H68C H -0.0306 0.6627 -0.0120 0.067 Uiso 1 1 calc R . .

loop_
_atom_site_aniso_label
_atom_site_aniso_U_11
_atom_site_aniso_U_22
_atom_site_aniso_U_33
_atom_site_aniso_U_23
_atom_site_aniso_U_13
_atom_site_aniso_U_12
Ta1 0.02084(5) 0.02466(5) 0.01963(5) 0.00000(4) 0.00158(4) -0.00472(4)
B1 0.0340(18) 0.0273(17) 0.060(3) 0.0022(15) -0.0108(17) -0.0080(14)
B2 0.043(2) 0.0327(19) 0.069(3) 0.0166(18) -0.019(2) -0.0169(16)
B3 0.0339(19) 0.0267(17) 0.073(3) -0.0105(17) -0.0168(18) 0.0008(14)
B4 0.0286(16) 0.0321(17) 0.043(2) -0.0114(14) -0.0048(14) -0.0002(13)
B5 0.0225(15) 0.0308(16) 0.0376(18) -0.0033(13) -0.0037(13) -0.0040(12)
B6 0.0300(18) 0.050(2) 0.045(2) 0.0079(17) -0.0007(15) -0.0186(16)
C7 0.0318(15) 0.0358(15) 0.0312(16) 0.0083(12) -0.0025(12) -0.0154(12)
C8 0.0340(16) 0.0254(14) 0.059(2) 0.0005(13) -0.0118(15) -0.0059(12)
B9 0.0259(16) 0.0350(17) 0.0385(19) -0.0123(14) 0.0010(13) 0.0011(13)
B10 0.0229(14) 0.0264(15) 0.0285(16) -0.0015(11) -0.0030(12) -0.0023(11)
B11 0.0196(14) 0.0296(15) 0.0307(17) -0.0019(12) 0.0006(12) -0.0060(11)
O1 0.0243(9) 0.0283(9) 0.0274(10) -0.0048(7) 0.0022(8) -0.0024(7)
C11 0.0236(13) 0.0344(15) 0.0295(15) -0.0097(11) 0.0015(11) -0.0018(11)
C12 0.0348(16) 0.0532(19) 0.0276(16) -0.0110(13) 0.0056(12) -0.0040(14)
C13 0.044(2) 0.078(3) 0.0365(19) -0.0202(18) 0.0119(16) -0.0006(18)
C14 0.0364(18) 0.075(3) 0.053(2) -0.028(2) -0.0002(16) 0.0156(18)
C15 0.0389(18) 0.050(2) 0.053(2) -0.0156(16) -0.0106(16) 0.0125(15)
C16 0.0286(15) 0.0402(16) 0.0351(17) -0.0088(13) -0.0052(12) 0.0013(12)
C17 0.068(3) 0.057(2) 0.0312(18) -0.0009(15) 0.0139(17) -0.0053(19)
C18 0.0436(18) 0.0377(17) 0.0384(18) 0.0016(13) -0.0025(14) 0.0021(14)
O2 0.0217(9) 0.0274(10) 0.0286(10) -0.0003(7) 0.0005(8) -0.0021(7)
C21 0.0246(13) 0.0219(12) 0.0380(16) 0.0003(11) -0.0029(11) -0.0028(10)
C22 0.0238(13) 0.0311(15) 0.0424(18) -0.0058(12) -0.0012(12) -0.0038(11)
C23 0.0311(16) 0.0342(17) 0.068(3) -0.0068(15) 0.0074(16) -0.0001(13)
C24 0.0384(19) 0.0358(18) 0.087(3) 0.0100(18) 0.0016(19) 0.0093(15)
C25 0.047(2) 0.0406(19) 0.063(2) 0.0208(17) -0.0060(18) 0.0009(15)
C26 0.0348(16) 0.0323(15) 0.0429(18) 0.0069(13) -0.0029(13) -0.0033(12)
C27 0.0265(15) 0.056(2) 0.0377(18) -0.0060(14) 0.0053(12) 0.0009(14)
C28 0.051(2) 0.0482(19) 0.0358(18) 0.0124(14) 0.0016(15) 0.0013(16)
O3 0.0269(10) 0.0307(10) 0.0230(9) 0.0025(7) 0.0037(7) -0.0065(8)
C31 0.0237(12) 0.0253(13) 0.0246(13) 0.0046(10) 0.0068(10) 0.0023(10)
C32 0.0244(13) 0.0250(13) 0.0296(14) 0.0013(10) 0.0062(11) 0.0018(10)
C33 0.0309(15) 0.0293(14) 0.0396(17) 0.0034(12) 0.0105(12) -0.0025(11)
C34 0.0403(18) 0.0416(17) 0.0432(19) 0.0109(14) 0.0150(14) -0.0039(14)
C35 0.0430(18) 0.0485(18) 0.0271(16) 0.0064(13) 0.0132(13) 0.0027(14)
C36 0.0271(14) 0.0333(15) 0.0264(14) 0.0021(11) 0.0040(11) 0.0039(11)
C37 0.0330(15) 0.0320(15) 0.0326(16) -0.0023(11) 0.0017(12) -0.0070(12)
C38 0.0455(19) 0.0432(18) 0.0279(15) -0.0017(13) 0.0024(13) -0.0003(14)
Ta2 0.02065(5) 0.01799(5) 0.02189(5) -0.00033(4) 0.00085(4) 0.00136(4)
B71 0.0300(17) 0.0246(16) 0.057(2) -0.0001(14) 0.0141(16) 0.0055(13)
B72 0.050(2) 0.0249(16) 0.053(2) 0.0084(15) 0.0191(18) 0.0126(15)
B73 0.0356(18) 0.0232(16) 0.061(3) -0.0107(15) 0.0177(17) 0.0026(13)
B74 0.0358(18) 0.0300(16) 0.041(2) -0.0065(14) 0.0121(15) 0.0035(14)
B75 0.0274(16) 0.0290(16) 0.046(2) 0.0015(14) 0.0089(14) 0.0026(13)
B76 0.0335(18) 0.0380(19) 0.047(2) 0.0024(15) 0.0001(16) 0.0126(15)
C77 0.0383(17) 0.0353(16) 0.0344(17) 0.0009(12) -0.0026(13) 0.0098(13)
C78 0.0307(14) 0.0185(12) 0.0479(19) -0.0008(11) 0.0141(13) 0.0009(10)
B79 0.0202(13) 0.0263(14) 0.0218(14) -0.0076(11) -0.0011(10) 0.0048(11)
B80 0.0300(16) 0.0246(15) 0.0308(16) 0.0026(12) 0.0068(12) 0.0059(12)
B81 0.0196(14) 0.0262(15) 0.0413(19) -0.0026(13) 0.0015(13) -0.0016(11)
O4 0.0268(9) 0.0203(9) 0.0247(10) -0.0019(7) 0.0017(7) -0.0018(7)
C41 0.0213(12) 0.0207(12) 0.0289(14) -0.0040(9) 0.0056(10) -0.0023(9)
C42 0.0292(14) 0.0329(15) 0.0291(15) -0.0059(11) 0.0042(11) -0.0045(11)
C43 0.0347(17) 0.0430(18) 0.0388(18) -0.0134(13) 0.0031(14) -0.0091(13)
C44 0.0317(16) 0.0318(15) 0.055(2) -0.0110(14) 0.0080(14) -0.0093(12)
C45 0.0289(15) 0.0234(13) 0.0507(19) 0.0010(12) 0.0119(13) -0.0024(11)
C46 0.0249(13) 0.0233(12) 0.0327(15) 0.0008(10) 0.0091(11) 0.0020(10)
C47 0.050(2) 0.0474(19) 0.0275(16) 0.0024(13) -0.0045(14) -0.0102(15)
C48 0.0414(17) 0.0363(16) 0.0336(17) 0.0084(12) 0.0055(13) -0.0033(13)
O5 0.0219(9) 0.0248(9) 0.0291(10) -0.0020(7) 0.0042(7) -0.0012(7)
C51 0.0234(13) 0.0210(12) 0.0438(17) -0.0045(11) 0.0123(12) 0.0005(10)
C52 0.0251(14) 0.0248(14) 0.055(2) -0.0146(12) 0.0090(13) 0.0010(11)
C53 0.0288(16) 0.0329(16) 0.079(3) -0.0221(16) 0.0191(16) -0.0059(13)
C54 0.045(2) 0.0287(16) 0.085(3) -0.0120(16) 0.039(2) -0.0088(14)
C55 0.050(2) 0.0347(17) 0.056(2) 0.0012(14) 0.0282(17) -0.0025(15)
C56 0.0349(16) 0.0307(15) 0.0425(18) 0.0002(12) 0.0153(13) -0.0005(12)
C57 0.0258(15) 0.0456(19) 0.056(2) -0.0164(15) -0.0046(14) -0.0012(13)
C58 0.046(2) 0.061(2) 0.0367(18) 0.0102(16) 0.0055(15) -0.0104(17)
O6 0.0302(10) 0.0245(9) 0.0241(10) -0.0030(7) -0.0037(8) 0.0044(7)
C61 0.0216(12) 0.0226(12) 0.0233(13) -0.0005(9) -0.0025(10) 0.0017(9)
C62 0.0235(12) 0.0257(12) 0.0229(13) -0.0023(10) 0.0028(10) 0.0001(10)
C63 0.0311(14) 0.0279(14) 0.0338(16) -0.0022(11) 0.0055(12) 0.0065(11)
C64 0.0370(16) 0.0373(16) 0.0342(16) 0.0031(12) -0.0048(13) 0.0140(13)
C65 0.0401(17) 0.0406(16) 0.0245(14) -0.0011(12) -0.0044(12) 0.0114(13)
C66 0.0325(15) 0.0329(14) 0.0229(13) -0.0052(11) -0.0032(11) 0.0069(11)
C67 0.0374(16) 0.0316(14) 0.0235(14) -0.0042(11) 0.0074(11) 0.0046(12)
C68 0.056(2) 0.0479(19) 0.0282(16) -0.0131(13) -0.0092(15) 0.0237(16)

loop_
_atom_type_symbol
_atom_type_description
_atom_type_scat_dispersion_real
_atom_type_scat_dispersion_imag
_atom_type_scat_source
C C 0.0033 0.0016 'International Tables Vol C Tables 4.2.6.8 and 6.1.1.4'
H H 0.0000 0.0000 'International Tables Vol C Tables 4.2.6.8 and 6.1.1.4'
B B 0.0013 0.0007 'International Tables Vol C Tables 4.2.6.8 and 6.1.1.4'
O O 0.0106 0.0060 'International Tables Vol C Tables 4.2.6.8 and 6.1.1.4'
Ta Ta -0.7052 6.5227 'International Tables Vol C Tables 4.2.6.8 and 6.1.1.4'

loop_
_geom_angle_atom_site_label_1
_geom_angle_atom_site_label_2
_geom_angle_atom_site_label_3
_geom_angle
_geom_angle_site_symmetry_1
_geom_angle_site_symmetry_3
_geom_angle_publ_flag
O3 Ta1 O1 100.67(9) . . ?
O3 Ta1 O2 99.16(8) . . ?
O1 Ta1 O2 100.21(8) . . ?
O3 Ta1 B9 93.06(11) . . ?
O1 Ta1 B9 149.84(10) . . ?
O2 Ta1 B9 103.96(10) . . ?
O3 Ta1 B10 90.99(10) . . ?
O1 Ta1 B10 109.00(9) . . ?
O2 Ta1 B10 146.69(9) . . ?
B9 Ta1 B10 43.49(11) . . ?
O3 Ta1 B11 126.12(10) . . ?
O1 Ta1 B11 80.27(9) . . ?
O2 Ta1 B11 134.10(10) . . ?
B9 Ta1 B11 69.99(11) . . ?
B10 Ta1 B11 41.52(11) . . ?
O3 Ta1 C8 129.90(11) . . ?
O1 Ta1 C8 129.09(11) . . ?
O2 Ta1 C8 79.50(9) . . ?
B9 Ta1 C8 41.36(12) . . ?
B10 Ta1 C8 69.84(11) . . ?
B11 Ta1 C8 66.50(11) . . ?
O3 Ta1 C7 157.86(9) . . ?
O1 Ta1 C7 92.32(10) . . ?
O2 Ta1 C7 96.04(9) . . ?
B9 Ta1 C7 67.58(12) . . ?
B10 Ta1 C7 67.70(11) . . ?
B11 Ta1 C7 38.58(10) . . ?
C8 Ta1 C7 38.33(12) . . ?
B3 B1 B2 60.2(2) . . ?
B3 B1 B5 107.7(3) . . ?
B2 B1 B5 107.3(2) . . ?
B3 B1 B6 107.6(3) . . ?
B2 B1 B6 59.5(2) . . ?
B5 B1 B6 59.7(2) . . ?
B3 B1 B4 60.0(2) . . ?
B2 B1 B4 108.1(3) . . ?
B5 B1 B4 60.2(2) . . ?
B6 B1 B4 108.1(2) . . ?
B3 B1 H1 121.8 . . ?
B2 B1 H1 122.0 . . ?
B5 B1 H1 122.0 . . ?
B6 B1 H1 122.0 . . ?
B4 B1 H1 121.4 . . ?
C7 B2 C8 56.02(19) . . ?
C7 B2 B6 59.0(2) . . ?
C8 B2 B6 105.3(2) . . ?
C7 B2 B1 104.0(3) . . ?
C8 B2 B1 105.1(3) . . ?
B6 B2 B1 60.4(2) . . ?
C7 B2 B3 102.8(3) . . ?
C8 B2 B3 58.7(2) . . ?
B6 B2 B3 108.2(3) . . ?
B1 B2 B3 59.9(2) . . ?
C7 B2 H2 125.8 . . ?
C8 B2 H2 124.4 . . ?
B6 B2 H2 121.4 . . ?
B1 B2 H2 122.8 . . ?
B3 B2 H2 122.7 . . ?
C8 B3 B1 105.7(3) . . ?
C8 B3 B9 58.7(2) . . ?
B1 B3 B9 108.2(2) . . ?
C8 B3 B2 59.4(2) . . ?
B1 B3 B2 60.0(2) . . ?
B9 B3 B2 108.2(3) . . ?
C8 B3 B4 105.4(2) . . ?
B1 B3 B4 60.3(2) . . ?
B9 B3 B4 59.9(2) . . ?
B2 B3 B4 108.3(3) . . ?
C8 B3 H3 124.0 . . ?
B1 B3 H3 122.0 . . ?
B9 B3 H3 121.6 . . ?
B2 B3 H3 121.3 . . ?
B4 B3 H3 122.1 . . ?
B9 B4 B3 60.0(2) . . ?
B9 B4 B1 107.8(3) . . ?
B3 B4 B1 59.7(2) . . ?
B9 B4 B5 107.4(2) . . ?
B3 B4 B5 107.1(3) . . ?
B1 B4 B5 59.7(2) . . ?
B9 B4 B10 60.16(18) . . ?
B3 B4 B10 108.0(2) . . ?
B1 B4 B10 107.8(3) . . ?
B5 B4 B10 59.63(18) . . ?
B9 B4 H4 121.8 . . ?
B3 B4 H4 122.0 . . ?
B1 B4 H4 121.9 . . ?
B5 B4 H4 122.4 . . ?
B10 B4 H4 121.7 . . ?
B11 B5 B6 59.76(19) . . ?
B11 B5 B10 58.79(18) . . ?
B6 B5 B10 108.7(2) . . ?
B11 B5 B1 106.3(2) . . ?
B6 B5 B1 60.3(2) . . ?
B10 B5 B1 108.6(2) . . ?
B11 B5 B4 105.6(2) . . ?
B6 B5 B4 108.4(3) . . ?
B10 B5 B4 60.18(18) . . ?
B1 B5 B4 60.1(2) . . ?
B11 B5 H5 123.7 . . ?
B6 B5 H5 121.0 . . ?
B10 B5 H5 121.3 . . ?
B1 B5 H5 121.8 . . ?
B4 B5 H5 122.2 . . ?
C7 B6 B11 56.07(18) . . ?
C7 B6 B2 58.9(2) . . ?
B11 B6 B2 105.5(2) . . ?
C7 B6 B5 102.8(2) . . ?
B11 B6 B5 59.11(19) . . ?
B2 B6 B5 108.1(3) . . ?
C7 B6 B1 103.7(3) . . ?
B11 B6 B1 105.7(3) . . ?
B2 B6 B1 60.1(2) . . ?
B5 B6 B1 60.0(2) . . ?
C7 B6 H6 126.0 . . ?
B11 B6 H6 123.9 . . ?
B2 B6 H6 121.5 . . ?
B5 B6 H6 122.6 . . ?
B1 B6 H6 122.8 . . ?
C8 C7 B11 112.1(2) . . ?
C8 C7 B2 62.9(2) . . ?
B11 C7 B2 114.0(2) . . ?
C8 C7 B6 113.5(3) . . ?
B11 C7 B6 63.2(2) . . ?
B2 C7 B6 62.2(2) . . ?
C8 C7 Ta1 70.33(15) . . ?
B11 C7 Ta1 70.08(14) . . ?
B2 C7 Ta1 130.7(2) . . ?
B6 C7 Ta1 130.6(2) . . ?
C8 C7 H7 115(2) . . ?
B11 C7 H7 125(2) . . ?
B2 C7 H7 112(2) . . ?
B6 C7 H7 119(2) . . ?
Ta1 C7 H7 100(2) . . ?
C7 C8 B9 108.9(2) . . ?
C7 C8 B3 109.4(3) . . ?
B9 C8 B3 62.2(2) . . ?
C7 C8 B2 61.1(2) . . ?
B9 C8 B2 113.2(3) . . ?
B3 C8 B2 62.0(2) . . ?
C7 C8 Ta1 71.35(15) . . ?
B9 C8 Ta1 67.83(15) . . ?
B3 C8 Ta1 127.2(2) . . ?
B2 C8 Ta1 130.1(2) . . ?
C7 C8 H8 117(2) . . ?
B9 C8 H8 127(2) . . ?
B3 C8 H8 119.9(19) . . ?
B2 C8 H8 111.2(19) . . ?
Ta1 C8 H8 103.0(19) . . ?
C8 B9 B4 105.7(3) . . ?
C8 B9 B3 59.0(2) . . ?
B4 B9 B3 60.1(2) . . ?
C8 B9 B10 105.4(2) . . ?
B4 B9 B10 60.22(18) . . ?
B3 B9 B10 108.1(2) . . ?
C8 B9 Ta1 70.81(15) . . ?
B4 B9 Ta1 125.6(2) . . ?
B3 B9 Ta1 127.0(2) . . ?
B10 B9 Ta1 68.50(14) . . ?
C8 B9 H9 124.4 . . ?
B4 B9 H9 119.6 . . ?
B3 B9 H9 118.5 . . ?
B10 B9 H9 123.8 . . ?
Ta1 B9 H9 102.8 . . ?
B11 B10 B5 59.41(18) . . ?
B11 B10 B9 105.0(2) . . ?
B5 B10 B9 107.4(2) . . ?
B11 B10 B4 106.1(2) . . ?
B5 B10 B4 60.19(19) . . ?
B9 B10 B4 59.61(18) . . ?
B11 B10 Ta1 70.34(14) . . ?
B5 B10 Ta1 126.6(2) . . ?
B9 B10 Ta1 68.01(14) . . ?
B4 B10 Ta1 124.59(19) . . ?
B11 B10 H10 124.1 . . ?
B5 B10 H10 118.4 . . ?
B9 B10 H10 124.5 . . ?
B4 B10 H10 119.7 . . ?
Ta1 B10 H10 103.6 . . ?
C7 B11 B10 108.6(2) . . ?
C7 B11 B5 108.1(2) . . ?
B10 B11 B5 61.80(19) . . ?
C7 B11 B6 60.77(19) . . ?
B10 B11 B6 112.3(2) . . ?
B5 B11 B6 61.1(2) . . ?
C7 B11 Ta1 71.35(15) . . ?
B10 B11 Ta1 68.14(14) . . ?
B5 B11 Ta1 126.7(2) . . ?
B6 B11 Ta1 129.6(2) . . ?
C7 B11 H11 122.6 . . ?
B10 B11 H11 121.6 . . ?
B5 B11 H11 118.6 . . ?
B6 B11 H11 115.9 . . ?
Ta1 B11 H11 102.0 . . ?
C11 O1 Ta1 152.99(17) . . ?
O1 C11 C16 118.0(3) . . ?
O1 C11 C12 118.6(3) . . ?
C16 C11 C12 123.4(3) . . ?
C13 C12 C11 116.7(3) . . ?
C13 C12 C17 121.1(3) . . ?
C11 C12 C17 122.2(3) . . ?
C14 C13 C12 121.5(3) . . ?
C14 C13 H13A 119.2 . . ?
C12 C13 H13A 119.2 . . ?
C13 C14 C15 120.2(3) . . ?
C13 C14 H14A 119.9 . . ?
C15 C14 H14A 119.9 . . ?
C14 C15 C16 121.1(3) . . ?
C14 C15 H15A 119.4 . . ?
C16 C15 H15A 119.4 . . ?
C11 C16 C15 117.1(3) . . ?
C11 C16 C18 121.5(3) . . ?
C15 C16 C18 121.3(3) . . ?
C12 C17 H17A 109.5 . . ?
C12 C17 H17B 109.5 . . ?
H17A C17 H17B 109.5 . . ?
C12 C17 H17C 109.5 . . ?
H17A C17 H17C 109.5 . . ?
H17B C17 H17C 109.5 . . ?
C16 C18 H18A 109.5 . . ?
C16 C18 H18B 109.5 . . ?
H18A C18 H18B 109.5 . . ?
C16 C18 H18C 109.5 . . ?
H18A C18 H18C 109.5 . . ?
H18B C18 H18C 109.5 . . ?
C21 O2 Ta1 151.03(17) . . ?
O2 C21 C26 118.5(3) . . ?
O2 C21 C22 118.5(3) . . ?
C26 C21 C22 123.0(3) . . ?
C23 C22 C21 117.3(3) . . ?
C23 C22 C27 121.3(3) . . ?
C21 C22 C27 121.4(3) . . ?
C24 C23 C22 121.2(3) . . ?
C24 C23 H23A 119.4 . . ?
C22 C23 H23A 119.4 . . ?
C23 C24 C25 120.4(3) . . ?
C23 C24 H24A 119.8 . . ?
C25 C24 H24A 119.8 . . ?
C24 C25 C26 121.2(3) . . ?
C24 C25 H25A 119.4 . . ?
C26 C25 H25A 119.4 . . ?
C25 C26 C21 117.0(3) . . ?
C25 C26 C28 122.4(3) . . ?
C21 C26 C28 120.6(3) . . ?
C22 C27 H27A 109.5 . . ?
C22 C27 H27B 109.5 . . ?
H27A C27 H27B 109.5 . . ?
C22 C27 H27C 109.5 . . ?
H27A C27 H27C 109.5 . . ?
H27B C27 H27C 109.5 . . ?
C26 C28 H28A 109.5 . . ?
C26 C28 H28B 109.5 . . ?
H28A C28 H28B 109.5 . . ?
C26 C28 H28C 109.5 . . ?
H28A C28 H28C 109.5 . . ?
H28B C28 H28C 109.5 . . ?
C31 O3 Ta1 164.96(18) . . ?
O3 C31 C36 118.7(2) . . ?
O3 C31 C32 118.1(2) . . ?
C36 C31 C32 123.2(2) . . ?
C33 C32 C31 117.4(3) . . ?
C33 C32 C37 120.9(3) . . ?
C31 C32 C37 121.6(2) . . ?
C34 C33 C32 121.4(3) . . ?
C34 C33 H33A 119.3 . . ?
C32 C33 H33A 119.3 . . ?
C33 C34 C35 119.9(3) . . ?
C33 C34 H34A 120.1 . . ?
C35 C34 H34A 120.1 . . ?
C34 C35 C36 121.4(3) . . ?
C34 C35 H35A 119.3 . . ?
C36 C35 H35A 119.3 . . ?
C31 C36 C35 116.7(3) . . ?
C31 C36 C38 122.4(3) . . ?
C35 C36 C38 120.9(3) . . ?
C32 C37 H37A 109.5 . . ?
C32 C37 H37B 109.5 . . ?
H37A C37 H37B 109.5 . . ?
C32 C37 H37C 109.5 . . ?
H37A C37 H37C 109.5 . . ?
H37B C37 H37C 109.5 . . ?
C36 C38 H38A 109.5 . . ?
C36 C38 H38B 109.5 . . ?
H38A C38 H38B 109.5 . . ?
C36 C38 H38C 109.5 . . ?
H38A C38 H38C 109.5 . . ?
H38B C38 H38C 109.5 . . ?
O4 Ta2 O6 100.08(8) . . ?
O4 Ta2 O5 100.05(8) . . ?
O6 Ta2 O5 100.27(8) . . ?
O4 Ta2 B79 149.20(9) . . ?
O6 Ta2 B79 87.60(9) . . ?
O5 Ta2 B79 107.91(9) . . ?
O4 Ta2 B80 108.23(10) . . ?
O6 Ta2 B80 89.61(10) . . ?
O5 Ta2 B80 147.90(9) . . ?
B79 Ta2 B80 41.55(10) . . ?
O4 Ta2 C78 139.46(10) . . ?
O6 Ta2 C78 119.81(10) . . ?
O5 Ta2 C78 80.80(9) . . ?
B79 Ta2 C78 38.76(10) . . ?
B80 Ta2 C78 67.92(10) . . ?
O4 Ta2 C77 100.35(10) . . ?
O6 Ta2 C77 154.67(9) . . ?
O5 Ta2 C77 90.74(10) . . ?
B79 Ta2 C77 67.25(10) . . ?
B80 Ta2 C77 69.82(11) . . ?
C78 Ta2 C77 39.34(11) . . ?
O4 Ta2 B81 82.50(9) . . ?
O6 Ta2 B81 128.06(10) . . ?
O5 Ta2 B81 130.66(10) . . ?
B79 Ta2 B81 69.65(10) . . ?
B80 Ta2 B81 42.69(12) . . ?
C78 Ta2 B81 67.94(10) . . ?
C77 Ta2 B81 41.36(11) . . ?
B73 B71 B72 60.0(2) . . ?
B73 B71 B74 60.0(2) . . ?
B72 B71 B74 107.9(2) . . ?
B73 B71 B76 107.7(2) . . ?
B72 B71 B76 59.8(2) . . ?
B74 B71 B76 107.4(2) . . ?
B73 B71 B75 107.6(2) . . ?
B72 B71 B75 107.7(2) . . ?
B74 B71 B75 59.6(2) . . ?
B76 B71 B75 59.8(2) . . ?
B73 B71 H71 121.8 . . ?
B72 B71 H71 121.8 . . ?
B74 B71 H71 122.0 . . ?
B76 B71 H71 122.1 . . ?
B75 B71 H71 122.0 . . ?
C78 B72 C77 56.43(18) . . ?
C78 B72 B76 103.2(2) . . ?
C77 B72 B76 59.2(2) . . ?
C78 B72 B73 58.6(2) . . ?
C77 B72 B73 105.6(2) . . ?
B76 B72 B73 108.1(3) . . ?
C78 B72 B71 103.9(3) . . ?
C77 B72 B71 106.2(2) . . ?
B76 B72 B71 60.4(2) . . ?
B73 B72 B71 60.0(2) . . ?
C78 B72 H72 125.9 . . ?
C77 B72 H72 123.6 . . ?
B76 B72 H72 122.4 . . ?
B73 B72 H72 121.7 . . ?
B71 B72 H72 122.6 . . ?
C78 B73 B79 55.73(17) . . ?
C78 B73 B71 104.1(3) . . ?
B79 B73 B71 105.7(2) . . ?
C78 B73 B72 58.9(2) . . ?
B79 B73 B72 104.9(2) . . ?
B71 B73 B72 60.0(2) . . ?
C78 B73 B74 103.2(2) . . ?
B79 B73 B74 59.35(19) . . ?
B71 B73 B74 60.1(2) . . ?
B72 B73 B74 107.8(3) . . ?
C78 B73 H73 125.8 . . ?
B79 B73 H73 124.2 . . ?
B71 B73 H73 122.7 . . ?
B72 B73 H73 121.9 . . ?
B74 B73 H73 122.4 . . ?
B79 B74 B75 105.0(2) . . ?
B79 B74 B73 59.27(19) . . ?
B75 B74 B73 108.5(3) . . ?
B79 B74 B71 105.5(2) . . ?
B75 B74 B71 60.8(2) . . ?
B73 B74 B71 59.9(2) . . ?
B79 B74 B80 58.21(18) . . ?
B75 B74 B80 59.97(19) . . ?
B73 B74 B80 107.9(2) . . ?
B71 B74 B80 108.5(3) . . ?
B79 B74 H74 124.5 . . ?
B75 B74 H74 122.0 . . ?
B73 B74 H74 121.4 . . ?
B71 B74 H74 121.8 . . ?
B80 B74 H74 121.7 . . ?
B74 B75 B81 108.4(2) . . ?
B74 B75 B80 60.42(19) . . ?
B81 B75 B80 59.86(18) . . ?
B74 B75 B76 107.4(3) . . ?
B81 B75 B76 60.08(19) . . ?
B80 B75 B76 107.5(2) . . ?
B74 B75 B71 59.6(2) . . ?
B81 B75 B71 108.2(2) . . ?
B80 B75 B71 107.9(2) . . ?
B76 B75 B71 59.8(2) . . ?
B74 B75 H75 121.7 . . ?
B81 B75 H75 121.4 . . ?
B80 B75 H75 121.8 . . ?
B76 B75 H75 122.2 . . ?
B71 B75 H75 121.8 . . ?
C77 B76 B72 60.1(2) . . ?
C77 B76 B71 106.4(3) . . ?
B72 B76 B71 59.8(2) . . ?
C77 B76 B75 105.5(2) . . ?
B72 B76 B75 108.1(3) . . ?
B71 B76 B75 60.4(2) . . ?
C77 B76 B81 58.76(18) . . ?
B72 B76 B81 108.6(2) . . ?
B71 B76 B81 108.5(3) . . ?
B75 B76 B81 59.8(2) . . ?
C77 B76 H76 123.6 . . ?
B72 B76 H76 121.1 . . ?
B71 B76 H76 121.8 . . ?
B75 B76 H76 122.3 . . ?
B81 B76 H76 121.4 . . ?
C78 C77 B81 108.2(2) . . ?
C78 C77 B76 107.4(2) . . ?
B81 C77 B76 61.7(2) . . ?
C78 C77 B72 60.3(2) . . ?
B81 C77 B72 111.6(2) . . ?
B76 C77 B72 60.7(2) . . ?
C78 C77 Ta2 70.02(14) . . ?
B81 C77 Ta2 69.67(15) . . ?
B76 C77 Ta2 127.7(2) . . ?
B72 C77 Ta2 128.1(2) . . ?
C78 C77 H77 117.1(17) . . ?
B81 C77 H77 127.9(17) . . ?
B76 C77 H77 121.7(17) . . ?
B72 C77 H77 112.3(17) . . ?
Ta2 C77 H77 102.5(17) . . ?
B79 C78 C77 111.7(2) . . ?
B79 C78 B73 63.1(2) . . ?
C77 C78 B73 114.2(2) . . ?
B79 C78 B72 113.6(2) . . ?
C77 C78 B72 63.2(2) . . ?
B73 C78 B72 62.4(2) . . ?
B79 C78 Ta2 69.96(14) . . ?
C77 C78 Ta2 70.64(14) . . ?
B73 C78 Ta2 130.9(2) . . ?
B72 C78 Ta2 131.5(2) . . ?
B79 C78 H78 121(2) . . ?
C77 C78 H78 120(2) . . ?
B73 C78 H78 114(2) . . ?
B72 C78 H78 114(2) . . ?
Ta2 C78 H78 101(2) . . ?
C78 B79 B80 109.3(2) . . ?
C78 B79 B73 61.22(19) . . ?
B80 B79 B73 113.0(2) . . ?
C78 B79 B74 109.1(2) . . ?
B80 B79 B74 62.33(18) . . ?
B73 B79 B74 61.38(19) . . ?
C78 B79 Ta2 71.27(14) . . ?
B80 B79 Ta2 69.35(14) . . ?
B73 B79 Ta2 130.4(2) . . ?
B74 B79 Ta2 128.73(19) . . ?
C78 B79 H79 122.5 . . ?
B80 B79 H79 120.9 . . ?
B73 B79 H79 115.6 . . ?
B74 B79 H79 117.7 . . ?
Ta2 B79 H79 100.8 . . ?
B79 B80 B81 105.7(2) . . ?
B79 B80 B75 105.7(2) . . ?
B81 B80 B75 60.04(19) . . ?
B79 B80 B74 59.47(18) . . ?
B81 B80 B74 107.9(2) . . ?
B75 B80 B74 59.61(19) . . ?
B79 B80 Ta2 69.10(14) . . ?
B81 B80 Ta2 69.75(15) . . ?
B75 B80 Ta2 126.0(2) . . ?
B74 B80 Ta2 125.8(2) . . ?
B79 B80 H80 124.8 . . ?
B81 B80 H80 123.1 . . ?
B75 B80 H80 119.6 . . ?
B74 B80 H80 118.9 . . ?
Ta2 B80 H80 103.2 . . ?
C77 B81 B80 105.1(2) . . ?
C77 B81 B75 106.3(2) . . ?
B80 B81 B75 60.10(19) . . ?
C77 B81 B76 59.50(19) . . ?
B80 B81 B76 107.7(2) . . ?
B75 B81 B76 60.1(2) . . ?
C77 B81 Ta2 68.97(14) . . ?
B80 B81 Ta2 67.57(14) . . ?
B75 B81 Ta2 124.0(2) . . ?
B76 B81 Ta2 125.0(2) . . ?
C77 B81 H81 124.3 . . ?
B80 B81 H81 124.0 . . ?
B75 B81 H81 119.5 . . ?
B76 B81 H81 118.7 . . ?
Ta2 B81 H81 105.0 . . ?
C41 O4 Ta2 160.53(17) . . ?
O4 C41 C42 118.0(2) . . ?
O4 C41 C46 118.6(2) . . ?
C42 C41 C46 123.3(2) . . ?
C41 C42 C43 116.9(3) . . ?
C41 C42 C47 120.8(2) . . ?
C43 C42 C47 122.2(3) . . ?
C44 C43 C42 121.3(3) . . ?
C44 C43 H43A 119.3 . . ?
C42 C43 H43A 119.3 . . ?
C43 C44 C45 120.3(3) . . ?
C43 C44 H44A 119.8 . . ?
C45 C44 H44A 119.8 . . ?
C44 C45 C46 121.2(3) . . ?
C44 C45 H45A 119.4 . . ?
C46 C45 H45A 119.4 . . ?
C45 C46 C41 116.9(3) . . ?
C45 C46 C48 121.1(3) . . ?
C41 C46 C48 122.0(2) . . ?
C42 C47 H47A 109.5 . . ?
C42 C47 H47B 109.5 . . ?
H47A C47 H47B 109.5 . . ?
C42 C47 H47C 109.5 . . ?
H47A C47 H47C 109.5 . . ?
H47B C47 H47C 109.5 . . ?
C46 C48 H48A 109.5 . . ?
C46 C48 H48B 109.5 . . ?
H48A C48 H48B 109.5 . . ?
C46 C48 H48C 109.5 . . ?
H48A C48 H48C 109.5 . . ?
H48B C48 H48C 109.5 . . ?
C51 O5 Ta2 153.19(17) . . ?
O5 C51 C56 118.9(3) . . ?
O5 C51 C52 117.8(3) . . ?
C56 C51 C52 123.3(3) . . ?
C51 C52 C53 116.8(3) . . ?
C51 C52 C57 121.9(3) . . ?
C53 C52 C57 121.3(3) . . ?
C54 C53 C52 121.4(3) . . ?
C54 C53 H53A 119.3 . . ?
C52 C53 H53A 119.3 . . ?
C53 C54 C55 120.3(3) . . ?
C53 C54 H54A 119.8 . . ?
C55 C54 H54A 119.8 . . ?
C54 C55 C56 121.2(4) . . ?
C54 C55 H55A 119.4 . . ?
C56 C55 H55A 119.4 . . ?
C51 C56 C55 116.9(3) . . ?
C51 C56 C58 122.1(3) . . ?
C55 C56 C58 120.9(3) . . ?
C52 C57 H57A 109.5 . . ?
C52 C57 H57B 109.5 . . ?
H57A C57 H57B 109.5 . . ?
C52 C57 H57C 109.5 . . ?
H57A C57 H57C 109.5 . . ?
H57B C57 H57C 109.5 . . ?
C56 C58 H58A 109.5 . . ?
C56 C58 H58B 109.5 . . ?
H58A C58 H58B 109.5 . . ?
C56 C58 H58C 109.5 . . ?
H58A C58 H58C 109.5 . . ?
H58B C58 H58C 109.5 . . ?
C61 O6 Ta2 164.41(17) . . ?
O6 C61 C66 118.5(2) . . ?
O6 C61 C62 118.4(2) . . ?
C66 C61 C62 123.1(2) . . ?
C63 C62 C61 116.9(2) . . ?
C63 C62 C67 121.1(2) . . ?
C61 C62 C67 122.0(2) . . ?
C64 C63 C62 121.6(3) . . ?
C64 C63 H63A 119.2 . . ?
C62 C63 H63A 119.2 . . ?
C65 C64 C63 120.0(3) . . ?
C65 C64 H64A 120.0 . . ?
C63 C64 H64A 120.0 . . ?
C64 C65 C66 120.9(3) . . ?
C64 C65 H65A 119.5 . . ?
C66 C65 H65A 119.5 . . ?
C61 C66 C65 117.4(3) . . ?
C61 C66 C68 121.9(3) . . ?
C65 C66 C68 120.7(3) . . ?
C62 C67 H67A 109.5 . . ?
C62 C67 H67B 109.5 . . ?
H67A C67 H67B 109.5 . . ?
C62 C67 H67C 109.5 . . ?
H67A C67 H67C 109.5 . . ?
H67B C67 H67C 109.5 . . ?
C66 C68 H68A 109.5 . . ?
C66 C68 H68B 109.5 . . ?
H68A C68 H68B 109.5 . . ?
C66 C68 H68C 109.5 . . ?
H68A C68 H68C 109.5 . . ?
H68B C68 H68C 109.5 . . ?

loop_
_geom_bond_atom_site_label_1
_geom_bond_atom_site_label_2
_geom_bond_distance
_geom_bond_site_symmetry_2
_geom_bond_publ_flag
Ta1 O3 1.8443(18) . ?
Ta1 O1 1.8778(18) . ?
Ta1 O2 1.8799(19) . ?
Ta1 B9 2.400(3) . ?
Ta1 B10 2.408(3) . ?
Ta1 B11 2.443(3) . ?
Ta1 C8 2.447(3) . ?
Ta1 C7 2.462(3) . ?
B1 B3 1.769(6) . ?
B1 B2 1.771(5) . ?
B1 B5 1.772(5) . ?
B1 B6 1.776(6) . ?
B1 B4 1.780(6) . ?
B1 H1 1.1200 . ?
B2 C7 1.702(5) . ?
B2 C8 1.729(5) . ?
B2 B6 1.759(6) . ?
B2 B3 1.774(7) . ?
B2 H2 1.1200 . ?
B3 C8 1.717(5) . ?
B3 B9 1.772(5) . ?
B3 B4 1.774(5) . ?
B3 H3 1.1200 . ?
B4 B9 1.771(5) . ?
B4 B5 1.782(5) . ?
B4 B10 1.782(4) . ?
B4 H4 1.1200 . ?
B5 B11 1.731(4) . ?
B5 B6 1.766(5) . ?
B5 B10 1.772(4) . ?
B5 H5 1.1200 . ?
B6 C7 1.704(5) . ?
B6 B11 1.742(5) . ?
B6 H6 1.1200 . ?
C7 C8 1.612(5) . ?
C7 B11 1.620(4) . ?
C7 H7 0.91(3) . ?
C8 B9 1.712(5) . ?
C8 H8 1.06(4) . ?
B9 B10 1.781(5) . ?
B9 H9 1.1200 . ?
B10 B11 1.720(5) . ?
B10 H10 1.1200 . ?
B11 H11 1.1200 . ?
O1 C11 1.390(3) . ?
C11 C16 1.392(4) . ?
C11 C12 1.398(4) . ?
C12 C13 1.391(5) . ?
C12 C17 1.497(5) . ?
C13 C14 1.375(6) . ?
C13 H13A 0.9500 . ?
C14 C15 1.380(5) . ?
C14 H14A 0.9500 . ?
C15 C16 1.393(4) . ?
C15 H15A 0.9500 . ?
C16 C18 1.496(5) . ?
C17 H17A 0.9800 . ?
C17 H17B 0.9800 . ?
C17 H17C 0.9800 . ?
C18 H18A 0.9800 . ?
C18 H18B 0.9800 . ?
C18 H18C 0.9800 . ?
O2 C21 1.378(3) . ?
C21 C26 1.394(4) . ?
C21 C22 1.396(4) . ?
C22 C23 1.388(4) . ?
C22 C27 1.505(5) . ?
C23 C24 1.372(5) . ?
C23 H23A 0.9500 . ?
C24 C25 1.376(6) . ?
C24 H24A 0.9500 . ?
C25 C26 1.393(5) . ?
C25 H25A 0.9500 . ?
C26 C28 1.505(5) . ?
C27 H27A 0.9800 . ?
C27 H27B 0.9800 . ?
C27 H27C 0.9800 . ?
C28 H28A 0.9800 . ?
C28 H28B 0.9800 . ?
C28 H28C 0.9800 . ?
O3 C31 1.375(3) . ?
C31 C36 1.393(4) . ?
C31 C32 1.397(4) . ?
C32 C33 1.380(4) . ?
C32 C37 1.504(4) . ?
C33 C34 1.379(4) . ?
C33 H33A 0.9500 . ?
C34 C35 1.381(5) . ?
C34 H34A 0.9500 . ?
C35 C36 1.398(4) . ?
C35 H35A 0.9500 . ?
C36 C38 1.501(4) . ?
C37 H37A 0.9800 . ?
C37 H37B 0.9800 . ?
C37 H37C 0.9800 . ?
C38 H38A 0.9800 . ?
C38 H38B 0.9800 . ?
C38 H38C 0.9800 . ?
Ta2 O4 1.8526(17) . ?
Ta2 O6 1.8574(18) . ?
Ta2 O5 1.8818(19) . ?
Ta2 B79 2.409(3) . ?
Ta2 B80 2.413(3) . ?
Ta2 C78 2.428(3) . ?
Ta2 C77 2.438(3) . ?
Ta2 B81 2.449(3) . ?
B71 B73 1.766(5) . ?
B71 B72 1.766(5) . ?
B71 B74 1.769(5) . ?
B71 B76 1.777(5) . ?
B71 B75 1.789(5) . ?
B71 H71 1.1200 . ?
B72 C78 1.708(5) . ?
B72 C77 1.755(5) . ?
B72 B76 1.766(6) . ?
B72 B73 1.767(6) . ?
B72 H72 1.1200 . ?
B73 C78 1.703(4) . ?
B73 B79 1.732(4) . ?
B73 B74 1.769(5) . ?
B73 H73 1.1200 . ?
B74 B79 1.733(4) . ?
B74 B75 1.768(5) . ?
B74 B80 1.782(4) . ?
B74 H74 1.1200 . ?
B75 B81 1.773(5) . ?
B75 B80 1.774(5) . ?
B75 B76 1.778(5) . ?
B75 H75 1.1200 . ?
B76 C77 1.739(5) . ?
B76 B81 1.778(5) . ?
B76 H76 1.1200 . ?
C77 C78 1.638(4) . ?
C77 B81 1.726(5) . ?
C77 H77 1.16(3) . ?
C78 B79 1.605(4) . ?
C78 H78 0.94(3) . ?
B79 B80 1.710(4) . ?
B79 H79 1.1200 . ?
B80 B81 1.770(5) . ?
B80 H80 1.1200 . ?
B81 H81 1.1200 . ?
O4 C41 1.375(3) . ?
C41 C42 1.392(4) . ?
C41 C46 1.399(4) . ?
C42 C43 1.396(4) . ?
C42 C47 1.497(4) . ?
C43 C44 1.372(5) . ?
C43 H43A 0.9500 . ?
C44 C45 1.380(5) . ?
C44 H44A 0.9500 . ?
C45 C46 1.390(4) . ?
C45 H45A 0.9500 . ?
C46 C48 1.498(4) . ?
C47 H47A 0.9800 . ?
C47 H47B 0.9800 . ?
C47 H47C 0.9800 . ?
C48 H48A 0.9800 . ?
C48 H48B 0.9800 . ?
C48 H48C 0.9800 . ?
O5 C51 1.381(3) . ?
C51 C56 1.392(4) . ?
C51 C52 1.396(4) . ?
C52 C53 1.400(4) . ?
C52 C57 1.500(5) . ?
C53 C54 1.367(6) . ?
C53 H53A 0.9500 . ?
C54 C55 1.376(5) . ?
C54 H54A 0.9500 . ?
C55 C56 1.399(4) . ?
C55 H55A 0.9500 . ?
C56 C58 1.497(5) . ?
C57 H57A 0.9800 . ?
C57 H57B 0.9800 . ?
C57 H57C 0.9800 . ?
C58 H58A 0.9800 . ?
C58 H58B 0.9800 . ?
C58 H58C 0.9800 . ?
O6 C61 1.379(3) . ?
C61 C66 1.389(4) . ?
C61 C62 1.403(3) . ?
C62 C63 1.384(4) . ?
C62 C67 1.496(4) . ?
C63 C64 1.381(4) . ?
C63 H63A 0.9500 . ?
C64 C65 1.381(4) . ?
C64 H64A 0.9500 . ?
C65 C66 1.393(4) . ?
C65 H65A 0.9500 . ?
C66 C68 1.508(4) . ?
C67 H67A 0.9800 . ?
C67 H67B 0.9800 . ?
C67 H67C 0.9800 . ?
C68 H68A 0.9800 . ?
C68 H68B 0.9800 . ?
C68 H68C 0.9800 . ?

loop_
_geom_torsion_atom_site_label_1
_geom_torsion_atom_site_label_2
_geom_torsion_atom_site_label_3
_geom_torsion_atom_site_label_4
_geom_torsion
_geom_torsion_site_symmetry_1
_geom_torsion_site_symmetry_2
_geom_torsion_site_symmetry_3
_geom_torsion_site_symmetry_4
_geom_torsion_publ_flag
B3 B1 B2 C7 -96.8(3) . . . . ?
B5 B1 B2 C7 4.1(4) . . . . ?
B6 B1 B2 C7 41.2(3) . . . . ?
B4 B1 B2 C7 -59.5(4) . . . . ?
B3 B1 B2 C8 -38.8(3) . . . . ?
B5 B1 B2 C8 62.1(4) . . . . ?
B6 B1 B2 C8 99.2(3) . . . . ?
B4 B1 B2 C8 -1.4(4) . . . . ?
B3 B1 B2 B6 -138.0(3) . . . . ?
B5 B1 B2 B6 -37.1(3) . . . . ?
B4 B1 B2 B6 -100.7(3) . . . . ?
B5 B1 B2 B3 100.9(3) . . . . ?
B6 B1 B2 B3 138.0(3) . . . . ?
B4 B1 B2 B3 37.3(2) . . . . ?
B2 B1 B3 C8 39.2(2) . . . . ?
B5 B1 B3 C8 -60.9(3) . . . . ?
B6 B1 B3 C8 2.1(4) . . . . ?
B4 B1 B3 C8 -99.0(3) . . . . ?
B2 B1 B3 B9 100.9(3) . . . . ?
B5 B1 B3 B9 0.7(4) . . . . ?
B6 B1 B3 B9 63.7(3) . . . . ?
B4 B1 B3 B9 -37.4(3) . . . . ?
B5 B1 B3 B2 -100.2(3) . . . . ?
B6 B1 B3 B2 -37.2(3) . . . . ?
B4 B1 B3 B2 -138.3(3) . . . . ?
B2 B1 B3 B4 138.3(3) . . . . ?
B5 B1 B3 B4 38.1(2) . . . . ?
B6 B1 B3 B4 101.1(3) . . . . ?
C7 B2 B3 C8 -36.0(2) . . . . ?
B6 B2 B3 C8 -97.2(3) . . . . ?
B1 B2 B3 C8 -134.9(3) . . . . ?
C7 B2 B3 B1 98.9(3) . . . . ?
C8 B2 B3 B1 134.9(3) . . . . ?
B6 B2 B3 B1 37.7(2) . . . . ?
C7 B2 B3 B9 -2.0(3) . . . . ?
C8 B2 B3 B9 34.0(2) . . . . ?
B6 B2 B3 B9 -63.2(3) . . . . ?
B1 B2 B3 B9 -101.0(3) . . . . ?
C7 B2 B3 B4 61.4(3) . . . . ?
C8 B2 B3 B4 97.4(3) . . . . ?
B6 B2 B3 B4 0.2(3) . . . . ?
B1 B2 B3 B4 -37.5(2) . . . . ?
C8 B3 B4 B9 -38.6(2) . . . . ?
B1 B3 B4 B9 -138.2(3) . . . . ?
B2 B3 B4 B9 -100.9(3) . . . . ?
C8 B3 B4 B1 99.6(3) . . . . ?
B9 B3 B4 B1 138.2(3) . . . . ?
B2 B3 B4 B1 37.4(2) . . . . ?
C8 B3 B4 B5 61.9(3) . . . . ?
B1 B3 B4 B5 -37.7(2) . . . . ?
B9 B3 B4 B5 100.6(3) . . . . ?
B2 B3 B4 B5 -0.3(3) . . . . ?
C8 B3 B4 B10 -0.9(4) . . . . ?
B1 B3 B4 B10 -100.5(3) . . . . ?
B9 B3 B4 B10 37.7(2) . . . . ?
B2 B3 B4 B10 -63.2(3) . . . . ?
B3 B1 B4 B9 37.3(2) . . . . ?
B2 B1 B4 B9 -0.1(3) . . . . ?
B5 B1 B4 B9 -100.1(2) . . . . ?
B6 B1 B4 B9 -63.0(3) . . . . ?
B2 B1 B4 B3 -37.4(3) . . . . ?
B5 B1 B4 B3 -137.4(3) . . . . ?
B6 B1 B4 B3 -100.3(3) . . . . ?
B3 B1 B4 B5 137.4(3) . . . . ?
B2 B1 B4 B5 100.0(3) . . . . ?
B6 B1 B4 B5 37.1(2) . . . . ?
B3 B1 B4 B10 100.8(3) . . . . ?
B2 B1 B4 B10 63.4(3) . . . . ?
B5 B1 B4 B10 -36.6(2) . . . . ?
B6 B1 B4 B10 0.5(3) . . . . ?
B3 B1 B5 B11 61.0(3) . . . . ?
B2 B1 B5 B11 -2.5(4) . . . . ?
B6 B1 B5 B11 -39.5(2) . . . . ?
B4 B1 B5 B11 98.9(2) . . . . ?
B3 B1 B5 B6 100.4(3) . . . . ?
B2 B1 B5 B6 37.0(3) . . . . ?
B4 B1 B5 B6 138.4(2) . . . . ?
B3 B1 B5 B10 -0.9(4) . . . . ?
B2 B1 B5 B10 -64.3(3) . . . . ?
B6 B1 B5 B10 -101.3(3) . . . . ?
B4 B1 B5 B10 37.0(2) . . . . ?
B3 B1 B5 B4 -38.0(3) . . . . ?
B2 B1 B5 B4 -101.4(3) . . . . ?
B6 B1 B5 B4 -138.4(3) . . . . ?
B9 B4 B5 B11 0.7(3) . . . . ?
B3 B4 B5 B11 -62.5(3) . . . . ?
B1 B4 B5 B11 -100.1(3) . . . . ?
B10 B4 B5 B11 38.7(2) . . . . ?
B9 B4 B5 B6 63.4(3) . . . . ?
B3 B4 B5 B6 0.3(3) . . . . ?
B1 B4 B5 B6 -37.4(2) . . . . ?
B10 B4 B5 B6 101.4(2) . . . . ?
B9 B4 B5 B10 -38.0(2) . . . . ?
B3 B4 B5 B10 -101.2(2) . . . . ?
B1 B4 B5 B10 -138.8(2) . . . . ?
B9 B4 B5 B1 100.8(3) . . . . ?
B3 B4 B5 B1 37.7(2) . . . . ?
B10 B4 B5 B1 138.8(2) . . . . ?
C8 B2 B6 C7 32.8(2) . . . . ?
B1 B2 B6 C7 131.8(3) . . . . ?
B3 B2 B6 C7 94.3(3) . . . . ?
C7 B2 B6 B11 -32.4(2) . . . . ?
C8 B2 B6 B11 0.4(4) . . . . ?
B1 B2 B6 B11 99.4(3) . . . . ?
B3 B2 B6 B11 61.9(3) . . . . ?
C7 B2 B6 B5 -94.3(3) . . . . ?
C8 B2 B6 B5 -61.5(3) . . . . ?
B1 B2 B6 B5 37.4(2) . . . . ?
B3 B2 B6 B5 -0.1(3) . . . . ?
C7 B2 B6 B1 -131.8(3) . . . . ?
C8 B2 B6 B1 -99.0(3) . . . . ?
B3 B2 B6 B1 -37.5(2) . . . . ?
B11 B5 B6 C7 36.5(2) . . . . ?
B10 B5 B6 C7 2.6(3) . . . . ?
B1 B5 B6 C7 -98.6(3) . . . . ?
B4 B5 B6 C7 -61.2(3) . . . . ?
B10 B5 B6 B11 -33.9(2) . . . . ?
B1 B5 B6 B11 -135.1(3) . . . . ?
B4 B5 B6 B11 -97.7(2) . . . . ?
B11 B5 B6 B2 97.6(3) . . . . ?
B10 B5 B6 B2 63.7(3) . . . . ?
B1 B5 B6 B2 -37.5(2) . . . . ?
B4 B5 B6 B2 -0.1(3) . . . . ?
B11 B5 B6 B1 135.1(3) . . . . ?
B10 B5 B6 B1 101.2(3) . . . . ?
B4 B5 B6 B1 37.4(2) . . . . ?
B3 B1 B6 C7 -3.6(3) . . . . ?
B2 B1 B6 C7 -41.1(2) . . . . ?
B5 B1 B6 C7 97.1(2) . . . . ?
B4 B1 B6 C7 59.8(3) . . . . ?
B3 B1 B6 B11 -61.7(3) . . . . ?
B2 B1 B6 B11 -99.2(3) . . . . ?
B5 B1 B6 B11 39.0(2) . . . . ?
B4 B1 B6 B11 1.7(3) . . . . ?
B3 B1 B6 B2 37.5(3) . . . . ?
B5 B1 B6 B2 138.2(3) . . . . ?
B4 B1 B6 B2 100.8(3) . . . . ?
B3 B1 B6 B5 -100.7(3) . . . . ?
B2 B1 B6 B5 -138.2(3) . . . . ?
B4 B1 B6 B5 -37.3(2) . . . . ?
B6 B2 C7 C8 140.9(3) . . . . ?
B1 B2 C7 C8 99.0(3) . . . . ?
B3 B2 C7 C8 37.3(2) . . . . ?
C8 B2 C7 B11 -103.6(3) . . . . ?
B6 B2 C7 B11 37.4(3) . . . . ?
B1 B2 C7 B11 -4.6(4) . . . . ?
B3 B2 C7 B11 -66.3(3) . . . . ?
C8 B2 C7 B6 -140.9(3) . . . . ?
B1 B2 C7 B6 -41.9(3) . . . . ?
B3 B2 C7 B6 -103.7(3) . . . . ?
C8 B2 C7 Ta1 -19.8(3) . . . . ?
B6 B2 C7 Ta1 121.2(3) . . . . ?
B1 B2 C7 Ta1 79.2(3) . . . . ?
B3 B2 C7 Ta1 17.5(4) . . . . ?
B11 B6 C7 C8 103.9(3) . . . . ?
B2 B6 C7 C8 -37.7(3) . . . . ?
B5 B6 C7 C8 65.9(3) . . . . ?
B1 B6 C7 C8 4.0(3) . . . . ?
B2 B6 C7 B11 -141.6(3) . . . . ?
B5 B6 C7 B11 -38.0(2) . . . . ?
B1 B6 C7 B11 -99.9(3) . . . . ?
B11 B6 C7 B2 141.6(3) . . . . ?
B5 B6 C7 B2 103.6(3) . . . . ?
B1 B6 C7 B2 41.7(3) . . . . ?
B11 B6 C7 Ta1 20.3(3) . . . . ?
B2 B6 C7 Ta1 -121.3(3) . . . . ?
B5 B6 C7 Ta1 -17.7(4) . . . . ?
B1 B6 C7 Ta1 -79.6(3) . . . . ?
O3 Ta1 C7 C8 -68.6(3) . . . . ?
O1 Ta1 C7 C8 165.10(16) . . . . ?
O2 Ta1 C7 C8 64.57(17) . . . . ?
B9 Ta1 C7 C8 -38.07(17) . . . . ?
B10 Ta1 C7 C8 -85.30(18) . . . . ?
B11 Ta1 C7 C8 -123.7(2) . . . . ?
O3 Ta1 C7 B11 55.1(3) . . . . ?
O1 Ta1 C7 B11 -71.21(17) . . . . ?
O2 Ta1 C7 B11 -171.74(16) . . . . ?
B9 Ta1 C7 B11 85.63(18) . . . . ?
B10 Ta1 C7 B11 38.40(16) . . . . ?
C8 Ta1 C7 B11 123.7(2) . . . . ?
O3 Ta1 C7 B2 -50.0(4) . . . . ?
O1 Ta1 C7 B2 -176.3(3) . . . . ?
O2 Ta1 C7 B2 83.2(3) . . . . ?
B9 Ta1 C7 B2 -19.4(3) . . . . ?
B10 Ta1 C7 B2 -66.6(3) . . . . ?
B11 Ta1 C7 B2 -105.0(3) . . . . ?
C8 Ta1 C7 B2 18.6(2) . . . . ?
O3 Ta1 C7 B6 35.8(5) . . . . ?
O1 Ta1 C7 B6 -90.4(3) . . . . ?
O2 Ta1 C7 B6 169.1(3) . . . . ?
B9 Ta1 C7 B6 66.4(3) . . . . ?
B10 Ta1 C7 B6 19.2(3) . . . . ?
B11 Ta1 C7 B6 -19.2(3) . . . . ?
C8 Ta1 C7 B6 104.5(3) . . . . ?
B11 C7 C8 B9 0.0(3) . . . . ?
B2 C7 C8 B9 -106.6(3) . . . . ?
B6 C7 C8 B9 -69.2(3) . . . . ?
Ta1 C7 C8 B9 57.58(19) . . . . ?
B11 C7 C8 B3 66.3(3) . . . . ?
B2 C7 C8 B3 -40.3(3) . . . . ?
B6 C7 C8 B3 -2.9(3) . . . . ?
Ta1 C7 C8 B3 123.9(2) . . . . ?
B11 C7 C8 B2 106.6(3) . . . . ?
B6 C7 C8 B2 37.4(3) . . . . ?
Ta1 C7 C8 B2 164.2(2) . . . . ?
B11 C7 C8 Ta1 -57.60(19) . . . . ?
B2 C7 C8 Ta1 -164.2(2) . . . . ?
B6 C7 C8 Ta1 -126.8(2) . . . . ?
B1 B3 C8 C7 0.4(4) . . . . ?
B9 B3 C8 C7 -101.7(3) . . . . ?
B2 B3 C8 C7 39.9(2) . . . . ?
B4 B3 C8 C7 -62.5(3) . . . . ?
B1 B3 C8 B9 102.1(3) . . . . ?
B2 B3 C8 B9 141.6(3) . . . . ?
B4 B3 C8 B9 39.2(3) . . . . ?
B1 B3 C8 B2 -39.5(3) . . . . ?
B9 B3 C8 B2 -141.6(3) . . . . ?
B4 B3 C8 B2 -102.4(3) . . . . ?
B1 B3 C8 Ta1 81.3(4) . . . . ?
B9 B3 C8 Ta1 -20.8(3) . . . . ?
B2 B3 C8 Ta1 120.8(3) . . . . ?
B4 B3 C8 Ta1 18.4(4) . . . . ?
B6 B2 C8 C7 -34.0(3) . . . . ?
B1 B2 C8 C7 -96.9(3) . . . . ?
B3 B2 C8 C7 -136.3(3) . . . . ?
C7 B2 C8 B9 99.5(3) . . . . ?
B6 B2 C8 B9 65.5(4) . . . . ?
B1 B2 C8 B9 2.6(4) . . . . ?
B3 B2 C8 B9 -36.7(3) . . . . ?
C7 B2 C8 B3 136.3(3) . . . . ?
B6 B2 C8 B3 102.2(3) . . . . ?
B1 B2 C8 B3 39.4(3) . . . . ?
C7 B2 C8 Ta1 19.7(3) . . . . ?
B6 B2 C8 Ta1 -14.3(4) . . . . ?
B1 B2 C8 Ta1 -77.2(4) . . . . ?
B3 B2 C8 Ta1 -116.6(3) . . . . ?
O3 Ta1 C8 C7 152.77(15) . . . . ?
O1 Ta1 C8 C7 -19.3(2) . . . . ?
O2 Ta1 C8 C7 -114.02(17) . . . . ?
B9 Ta1 C8 C7 120.4(2) . . . . ?
B10 Ta1 C8 C7 79.21(17) . . . . ?
B11 Ta1 C8 C7 34.45(16) . . . . ?
O3 Ta1 C8 B9 32.4(2) . . . . ?
O1 Ta1 C8 B9 -139.73(16) . . . . ?
O2 Ta1 C8 B9 125.58(17) . . . . ?
B10 Ta1 C8 B9 -41.19(16) . . . . ?
B11 Ta1 C8 B9 -85.95(17) . . . . ?
C7 Ta1 C8 B9 -120.4(2) . . . . ?
O3 Ta1 C8 B3 52.2(3) . . . . ?
O1 Ta1 C8 B3 -119.9(3) . . . . ?
O2 Ta1 C8 B3 145.4(3) . . . . ?
B9 Ta1 C8 B3 19.8(3) . . . . ?
B10 Ta1 C8 B3 -21.3(3) . . . . ?
B11 Ta1 C8 B3 -66.1(3) . . . . ?
C7 Ta1 C8 B3 -100.6(3) . . . . ?
O3 Ta1 C8 B2 134.6(3) . . . . ?
O1 Ta1 C8 B2 -37.5(3) . . . . ?
O2 Ta1 C8 B2 -132.2(3) . . . . ?
B9 Ta1 C8 B2 102.2(3) . . . . ?
B10 Ta1 C8 B2 61.0(3) . . . . ?
B11 Ta1 C8 B2 16.3(3) . . . . ?
C7 Ta1 C8 B2 -18.2(3) . . . . ?
C7 C8 B9 B4 63.1(3) . . . . ?
B3 C8 B9 B4 -39.3(2) . . . . ?
B2 C8 B9 B4 -2.7(3) . . . . ?
Ta1 C8 B9 B4 122.9(2) . . . . ?
C7 C8 B9 B3 102.5(3) . . . . ?
B2 C8 B9 B3 36.6(3) . . . . ?
Ta1 C8 B9 B3 162.2(2) . . . . ?
C7 C8 B9 B10 0.4(3) . . . . ?
B3 C8 B9 B10 -102.1(3) . . . . ?
B2 C8 B9 B10 -65.5(3) . . . . ?
Ta1 C8 B9 B10 60.11(17) . . . . ?
C7 C8 B9 Ta1 -59.72(18) . . . . ?
B3 C8 B9 Ta1 -162.2(2) . . . . ?
B2 C8 B9 Ta1 -125.6(3) . . . . ?
B3 B4 B9 C8 38.8(2) . . . . ?
B1 B4 B9 C8 1.7(3) . . . . ?
B5 B4 B9 C8 -61.2(3) . . . . ?
B10 B4 B9 C8 -99.0(2) . . . . ?
B1 B4 B9 B3 -37.2(3) . . . . ?
B5 B4 B9 B3 -100.1(3) . . . . ?
B10 B4 B9 B3 -137.9(3) . . . . ?
B3 B4 B9 B10 137.9(3) . . . . ?
B1 B4 B9 B10 100.7(3) . . . . ?
B5 B4 B9 B10 37.8(2) . . . . ?
B3 B4 B9 Ta1 116.2(3) . . . . ?
B1 B4 B9 Ta1 79.0(3) . . . . ?
B5 B4 B9 Ta1 16.1(4) . . . . ?
B10 B4 B9 Ta1 -21.7(2) . . . . ?
B1 B3 B9 C8 -97.7(3) . . . . ?
B2 B3 B9 C8 -34.2(2) . . . . ?
B4 B3 B9 C8 -135.2(3) . . . . ?
C8 B3 B9 B4 135.2(3) . . . . ?
B1 B3 B9 B4 37.5(3) . . . . ?
B2 B3 B9 B4 101.0(3) . . . . ?
C8 B3 B9 B10 97.5(3) . . . . ?
B1 B3 B9 B10 -0.2(4) . . . . ?
B2 B3 B9 B10 63.2(3) . . . . ?
B4 B3 B9 B10 -37.8(2) . . . . ?
C8 B3 B9 Ta1 21.2(2) . . . . ?
B1 B3 B9 Ta1 -76.5(3) . . . . ?
B2 B3 B9 Ta1 -13.1(4) . . . . ?
B4 B3 B9 Ta1 -114.1(3) . . . . ?
O3 Ta1 B9 C8 -155.71(16) . . . . ?
O1 Ta1 B9 C8 86.8(2) . . . . ?
O2 Ta1 B9 C8 -55.49(17) . . . . ?
B10 Ta1 B9 C8 116.1(2) . . . . ?
B11 Ta1 B9 C8 76.78(17) . . . . ?
C7 Ta1 B9 C8 35.35(16) . . . . ?
O3 Ta1 B9 B4 108.4(3) . . . . ?
O1 Ta1 B9 B4 -9.1(4) . . . . ?
O2 Ta1 B9 B4 -151.4(3) . . . . ?
B10 Ta1 B9 B4 20.1(2) . . . . ?
B11 Ta1 B9 B4 -19.1(3) . . . . ?
C8 Ta1 B9 B4 -95.9(3) . . . . ?
C7 Ta1 B9 B4 -60.6(3) . . . . ?
O3 Ta1 B9 B3 -174.8(3) . . . . ?
O1 Ta1 B9 B3 67.7(4) . . . . ?
O2 Ta1 B9 B3 -74.6(3) . . . . ?
B10 Ta1 B9 B3 96.9(3) . . . . ?
B11 Ta1 B9 B3 57.6(2) . . . . ?
C8 Ta1 B9 B3 -19.1(2) . . . . ?
C7 Ta1 B9 B3 16.2(2) . . . . ?
O3 Ta1 B9 B10 88.22(16) . . . . ?
O1 Ta1 B9 B10 -29.2(3) . . . . ?
O2 Ta1 B9 B10 -171.56(15) . . . . ?
B11 Ta1 B9 B10 -39.29(16) . . . . ?
C8 Ta1 B9 B10 -116.1(2) . . . . ?
C7 Ta1 B9 B10 -80.71(17) . . . . ?
B6 B5 B10 B11 34.3(2) . . . . ?
B1 B5 B10 B11 98.2(3) . . . . ?
B4 B5 B10 B11 135.3(2) . . . . ?
B11 B5 B10 B9 -97.5(2) . . . . ?
B6 B5 B10 B9 -63.2(3) . . . . ?
B1 B5 B10 B9 0.8(3) . . . . ?
B4 B5 B10 B9 37.8(2) . . . . ?
B11 B5 B10 B4 -135.3(2) . . . . ?
B6 B5 B10 B4 -101.0(3) . . . . ?
B1 B5 B10 B4 -37.0(2) . . . . ?
B11 B5 B10 Ta1 -22.3(2) . . . . ?
B6 B5 B10 Ta1 12.0(3) . . . . ?
B1 B5 B10 Ta1 75.9(3) . . . . ?
B4 B5 B10 Ta1 112.9(3) . . . . ?
C8 B9 B10 B11 -0.6(3) . . . . ?
B4 B9 B10 B11 -100.1(2) . . . . ?
B3 B9 B10 B11 -62.4(3) . . . . ?
Ta1 B9 B10 B11 61.06(17) . . . . ?
C8 B9 B10 B5 61.5(3) . . . . ?
B4 B9 B10 B5 -38.0(2) . . . . ?
B3 B9 B10 B5 -0.3(3) . . . . ?
Ta1 B9 B10 B5 123.1(2) . . . . ?
C8 B9 B10 B4 99.5(3) . . . . ?
B3 B9 B10 B4 37.7(3) . . . . ?
Ta1 B9 B10 B4 161.2(2) . . . . ?
C8 B9 B10 Ta1 -61.64(17) . . . . ?
B4 B9 B10 Ta1 -161.2(2) . . . . ?
B3 B9 B10 Ta1 -123.5(2) . . . . ?
B9 B4 B10 B11 98.2(2) . . . . ?
B3 B4 B10 B11 60.6(3) . . . . ?
B1 B4 B10 B11 -2.5(3) . . . . ?
B5 B4 B10 B11 -39.1(2) . . . . ?
B9 B4 B10 B5 137.3(3) . . . . ?
B3 B4 B10 B5 99.7(3) . . . . ?
B1 B4 B10 B5 36.6(2) . . . . ?
B3 B4 B10 B9 -37.6(3) . . . . ?
B1 B4 B10 B9 -100.7(3) . . . . ?
B5 B4 B10 B9 -137.3(3) . . . . ?
B9 B4 B10 Ta1 21.3(2) . . . . ?
B3 B4 B10 Ta1 -16.3(4) . . . . ?
B1 B4 B10 Ta1 -79.4(3) . . . . ?
B5 B4 B10 Ta1 -116.0(3) . . . . ?
O3 Ta1 B10 B11 150.45(15) . . . . ?
O1 Ta1 B10 B11 48.80(16) . . . . ?
O2 Ta1 B10 B11 -101.1(2) . . . . ?
B9 Ta1 B10 B11 -116.2(2) . . . . ?
C8 Ta1 B10 B11 -76.93(17) . . . . ?
C7 Ta1 B10 B11 -35.75(15) . . . . ?
O3 Ta1 B10 B5 170.8(2) . . . . ?
O1 Ta1 B10 B5 69.1(2) . . . . ?
O2 Ta1 B10 B5 -80.8(3) . . . . ?
B9 Ta1 B10 B5 -95.8(3) . . . . ?
B11 Ta1 B10 B5 20.3(2) . . . . ?
C8 Ta1 B10 B5 -56.6(2) . . . . ?
C7 Ta1 B10 B5 -15.4(2) . . . . ?
O3 Ta1 B10 B9 -93.39(17) . . . . ?
O1 Ta1 B10 B9 164.96(16) . . . . ?
O2 Ta1 B10 B9 15.0(3) . . . . ?
B11 Ta1 B10 B9 116.2(2) . . . . ?
C8 Ta1 B10 B9 39.22(17) . . . . ?
C7 Ta1 B10 B9 80.40(18) . . . . ?
O3 Ta1 B10 B4 -113.1(2) . . . . ?
O1 Ta1 B10 B4 145.2(2) . . . . ?
O2 Ta1 B10 B4 -4.7(4) . . . . ?
B9 Ta1 B10 B4 -19.7(2) . . . . ?
B11 Ta1 B10 B4 96.4(3) . . . . ?
C8 Ta1 B10 B4 19.5(2) . . . . ?
C7 Ta1 B10 B4 60.7(2) . . . . ?
C8 C7 B11 B10 -0.4(3) . . . . ?
B2 C7 B11 B10 68.6(3) . . . . ?
B6 C7 B11 B10 105.6(3) . . . . ?
Ta1 C7 B11 B10 -58.11(17) . . . . ?
C8 C7 B11 B5 -65.9(3) . . . . ?
B2 C7 B11 B5 3.1(4) . . . . ?
B6 C7 B11 B5 40.1(2) . . . . ?
Ta1 C7 B11 B5 -123.6(2) . . . . ?
C8 C7 B11 B6 -106.0(3) . . . . ?
B2 C7 B11 B6 -37.0(3) . . . . ?
Ta1 C7 B11 B6 -163.8(2) . . . . ?
C8 C7 B11 Ta1 57.74(19) . . . . ?
B2 C7 B11 Ta1 126.8(3) . . . . ?
B6 C7 B11 Ta1 163.8(2) . . . . ?
B5 B10 B11 C7 -101.0(2) . . . . ?
B9 B10 B11 C7 0.6(3) . . . . ?
B4 B10 B11 C7 -61.5(3) . . . . ?
Ta1 B10 B11 C7 60.09(18) . . . . ?
B9 B10 B11 B5 101.6(2) . . . . ?
B4 B10 B11 B5 39.5(2) . . . . ?
Ta1 B10 B11 B5 161.10(19) . . . . ?
B5 B10 B11 B6 -35.8(2) . . . . ?
B9 B10 B11 B6 65.8(3) . . . . ?
B4 B10 B11 B6 3.7(3) . . . . ?
Ta1 B10 B11 B6 125.3(2) . . . . ?
B5 B10 B11 Ta1 -161.10(19) . . . . ?
B9 B10 B11 Ta1 -59.51(17) . . . . ?
B4 B10 B11 Ta1 -121.6(2) . . . . ?
B6 B5 B11 C7 -40.0(2) . . . . ?
B10 B5 B11 C7 101.9(2) . . . . ?
B1 B5 B11 C7 -0.3(3) . . . . ?
B4 B5 B11 C7 62.5(3) . . . . ?
B6 B5 B11 B10 -141.8(3) . . . . ?
B1 B5 B11 B10 -102.2(3) . . . . ?
B4 B5 B11 B10 -39.4(2) . . . . ?
B10 B5 B11 B6 141.8(3) . . . . ?
B1 B5 B11 B6 39.7(3) . . . . ?
B4 B5 B11 B6 102.5(3) . . . . ?
B6 B5 B11 Ta1 -119.8(3) . . . . ?
B10 B5 B11 Ta1 22.0(2) . . . . ?
B1 B5 B11 Ta1 -80.1(3) . . . . ?
B4 B5 B11 Ta1 -17.3(3) . . . . ?
B2 B6 B11 C7 33.5(3) . . . . ?
B5 B6 B11 C7 135.6(3) . . . . ?
B1 B6 B11 C7 96.2(3) . . . . ?
C7 B6 B11 B10 -99.6(3) . . . . ?
B2 B6 B11 B10 -66.1(3) . . . . ?
B5 B6 B11 B10 36.0(2) . . . . ?
B1 B6 B11 B10 -3.4(3) . . . . ?
C7 B6 B11 B5 -135.6(3) . . . . ?
B2 B6 B11 B5 -102.1(3) . . . . ?
B1 B6 B11 B5 -39.4(2) . . . . ?
C7 B6 B11 Ta1 -20.1(3) . . . . ?
B2 B6 B11 Ta1 13.4(4) . . . . ?
B5 B6 B11 Ta1 115.5(3) . . . . ?
B1 B6 B11 Ta1 76.0(3) . . . . ?
O3 Ta1 B11 C7 -157.51(15) . . . . ?
O1 Ta1 B11 C7 106.32(17) . . . . ?
O2 Ta1 B11 C7 11.5(2) . . . . ?
B9 Ta1 B11 C7 -78.79(18) . . . . ?
B10 Ta1 B11 C7 -119.9(2) . . . . ?
C8 Ta1 B11 C7 -34.24(17) . . . . ?
O3 Ta1 B11 B10 -37.62(19) . . . . ?
O1 Ta1 B11 B10 -133.79(16) . . . . ?
O2 Ta1 B11 B10 131.37(15) . . . . ?
B9 Ta1 B11 B10 41.11(16) . . . . ?
C8 Ta1 B11 B10 85.65(17) . . . . ?
C7 Ta1 B11 B10 119.9(2) . . . . ?
O3 Ta1 B11 B5 -58.5(3) . . . . ?
O1 Ta1 B11 B5 -154.7(3) . . . . ?
O2 Ta1 B11 B5 110.5(2) . . . . ?
B9 Ta1 B11 B5 20.2(2) . . . . ?
B10 Ta1 B11 B5 -20.9(2) . . . . ?
C8 Ta1 B11 B5 64.8(2) . . . . ?
C7 Ta1 B11 B5 99.0(3) . . . . ?
O3 Ta1 B11 B6 -139.0(3) . . . . ?
O1 Ta1 B11 B6 124.8(3) . . . . ?
O2 Ta1 B11 B6 30.0(3) . . . . ?
B9 Ta1 B11 B6 -60.3(3) . . . . ?
B10 Ta1 B11 B6 -101.4(3) . . . . ?
C8 Ta1 B11 B6 -15.8(3) . . . . ?
C7 Ta1 B11 B6 18.5(2) . . . . ?
O3 Ta1 O1 C11 -101.6(4) . . . . ?
O2 Ta1 O1 C11 156.9(4) . . . . ?
B9 Ta1 O1 C11 14.0(5) . . . . ?
B10 Ta1 O1 C11 -6.8(4) . . . . ?
B11 Ta1 O1 C11 23.6(4) . . . . ?
C8 Ta1 O1 C11 72.2(4) . . . . ?
C7 Ta1 O1 C11 60.3(4) . . . . ?
Ta1 O1 C11 C16 74.8(5) . . . . ?
Ta1 O1 C11 C12 -106.7(4) . . . . ?
O1 C11 C12 C13 -179.7(3) . . . . ?
C16 C11 C12 C13 -1.4(5) . . . . ?
O1 C11 C12 C17 0.7(5) . . . . ?
C16 C11 C12 C17 179.1(3) . . . . ?
C11 C12 C13 C14 1.1(5) . . . . ?
C17 C12 C13 C14 -179.3(4) . . . . ?
C12 C13 C14 C15 -0.4(6) . . . . ?
C13 C14 C15 C16 -0.2(6) . . . . ?
O1 C11 C16 C15 179.2(3) . . . . ?
C12 C11 C16 C15 0.8(5) . . . . ?
O1 C11 C16 C18 -2.0(4) . . . . ?
C12 C11 C16 C18 179.6(3) . . . . ?
C14 C15 C16 C11 0.0(5) . . . . ?
C14 C15 C16 C18 -178.8(3) . . . . ?
O3 Ta1 O2 C21 99.5(4) . . . . ?
O1 Ta1 O2 C21 -157.8(4) . . . . ?
B9 Ta1 O2 C21 4.0(4) . . . . ?
B10 Ta1 O2 C21 -6.6(5) . . . . ?
B11 Ta1 O2 C21 -71.5(4) . . . . ?
C8 Ta1 O2 C21 -29.6(4) . . . . ?
C7 Ta1 O2 C21 -64.4(4) . . . . ?
Ta1 O2 C21 C26 108.7(4) . . . . ?
Ta1 O2 C21 C22 -72.3(4) . . . . ?
O2 C21 C22 C23 179.3(2) . . . . ?
C26 C21 C22 C23 -1.8(4) . . . . ?
O2 C21 C22 C27 -2.2(4) . . . . ?
C26 C21 C22 C27 176.7(3) . . . . ?
C21 C22 C23 C24 0.7(5) . . . . ?
C27 C22 C23 C24 -177.8(3) . . . . ?
C22 C23 C24 C25 0.7(6) . . . . ?
C23 C24 C25 C26 -1.0(6) . . . . ?
C24 C25 C26 C21 0.0(5) . . . . ?
C24 C25 C26 C28 -179.5(3) . . . . ?
O2 C21 C26 C25 -179.6(3) . . . . ?
C22 C21 C26 C25 1.4(5) . . . . ?
O2 C21 C26 C28 -0.1(4) . . . . ?
C22 C21 C26 C28 -179.0(3) . . . . ?
O1 Ta1 O3 C31 -67.5(7) . . . . ?
O2 Ta1 O3 C31 34.8(7) . . . . ?
B9 Ta1 O3 C31 139.5(7) . . . . ?
B10 Ta1 O3 C31 -177.1(7) . . . . ?
B11 Ta1 O3 C31 -153.2(7) . . . . ?
C8 Ta1 O3 C31 118.7(7) . . . . ?
C7 Ta1 O3 C31 167.5(6) . . . . ?
Ta1 O3 C31 C36 -156.4(6) . . . . ?
Ta1 O3 C31 C32 22.6(8) . . . . ?
O3 C31 C32 C33 179.3(2) . . . . ?
C36 C31 C32 C33 -1.8(4) . . . . ?
O3 C31 C32 C37 -2.6(4) . . . . ?
C36 C31 C32 C37 176.3(3) . . . . ?
C31 C32 C33 C34 0.8(4) . . . . ?
C37 C32 C33 C34 -177.2(3) . . . . ?
C32 C33 C34 C35 0.8(5) . . . . ?
C33 C34 C35 C36 -1.5(5) . . . . ?
O3 C31 C36 C35 179.9(3) . . . . ?
C32 C31 C36 C35 1.1(4) . . . . ?
O3 C31 C36 C38 0.5(4) . . . . ?
C32 C31 C36 C38 -178.4(3) . . . . ?
C34 C35 C36 C31 0.6(5) . . . . ?
C34 C35 C36 C38 -179.9(3) . . . . ?
B73 B71 B72 C78 -40.4(2) . . . . ?
B74 B71 B72 C78 -2.7(3) . . . . ?
B76 B71 B72 C78 97.5(3) . . . . ?
B75 B71 B72 C78 60.2(3) . . . . ?
B73 B71 B72 C77 -98.9(3) . . . . ?
B74 B71 B72 C77 -61.3(3) . . . . ?
B76 B71 B72 C77 38.9(2) . . . . ?
B75 B71 B72 C77 1.6(4) . . . . ?
B73 B71 B72 B76 -137.8(2) . . . . ?
B74 B71 B72 B76 -100.2(3) . . . . ?
B75 B71 B72 B76 -37.3(2) . . . . ?
B74 B71 B72 B73 37.7(2) . . . . ?
B76 B71 B72 B73 137.8(2) . . . . ?
B75 B71 B72 B73 100.6(3) . . . . ?
B72 B71 B73 C78 40.6(2) . . . . ?
B74 B71 B73 C78 -97.2(3) . . . . ?
B76 B71 B73 C78 3.1(3) . . . . ?
B75 B71 B73 C78 -60.0(3) . . . . ?
B72 B71 B73 B79 98.4(3) . . . . ?
B74 B71 B73 B79 -39.4(2) . . . . ?
B76 B71 B73 B79 60.9(3) . . . . ?
B75 B71 B73 B79 -2.2(3) . . . . ?
B74 B71 B73 B72 -137.8(2) . . . . ?
B76 B71 B73 B72 -37.5(2) . . . . ?
B75 B71 B73 B72 -100.6(3) . . . . ?
B72 B71 B73 B74 137.8(2) . . . . ?
B76 B71 B73 B74 100.3(3) . . . . ?
B75 B71 B73 B74 37.2(2) . . . . ?
C77 B72 B73 C78 -32.6(2) . . . . ?
B76 B72 B73 C78 -94.7(2) . . . . ?
B71 B72 B73 C78 -132.6(2) . . . . ?
C78 B72 B73 B79 32.8(2) . . . . ?
C77 B72 B73 B79 0.2(3) . . . . ?
B76 B72 B73 B79 -61.9(3) . . . . ?
B71 B72 B73 B79 -99.7(2) . . . . ?
C78 B72 B73 B71 132.6(2) . . . . ?
C77 B72 B73 B71 100.0(3) . . . . ?
B76 B72 B73 B71 37.9(2) . . . . ?
C78 B72 B73 B74 94.9(2) . . . . ?
C77 B72 B73 B74 62.3(3) . . . . ?
B76 B72 B73 B74 0.2(3) . . . . ?
B71 B72 B73 B74 -37.7(2) . . . . ?
C78 B73 B74 B79 -35.8(2) . . . . ?
B71 B73 B74 B79 -134.7(3) . . . . ?
B72 B73 B74 B79 -97.1(2) . . . . ?
C78 B73 B74 B75 61.0(3) . . . . ?
B79 B73 B74 B75 96.8(2) . . . . ?
B71 B73 B74 B75 -37.9(2) . . . . ?
B72 B73 B74 B75 -0.3(3) . . . . ?
C78 B73 B74 B71 98.9(3) . . . . ?
B79 B73 B74 B71 134.7(3) . . . . ?
B72 B73 B74 B71 37.7(2) . . . . ?
C78 B73 B74 B80 -2.5(3) . . . . ?
B79 B73 B74 B80 33.3(2) . . . . ?
B71 B73 B74 B80 -101.4(3) . . . . ?
B72 B73 B74 B80 -63.7(3) . . . . ?
B73 B71 B74 B79 39.3(2) . . . . ?
B72 B71 B74 B79 1.6(3) . . . . ?
B76 B71 B74 B79 -61.4(3) . . . . ?
B75 B71 B74 B79 -98.7(2) . . . . ?
B73 B71 B74 B75 138.1(2) . . . . ?
B72 B71 B74 B75 100.4(3) . . . . ?
B76 B71 B74 B75 37.3(2) . . . . ?
B72 B71 B74 B73 -37.7(2) . . . . ?
B76 B71 B74 B73 -100.7(3) . . . . ?
B75 B71 B74 B73 -138.1(2) . . . . ?
B73 B71 B74 B80 100.4(3) . . . . ?
B72 B71 B74 B80 62.7(3) . . . . ?
B76 B71 B74 B80 -0.3(3) . . . . ?
B75 B71 B74 B80 -37.7(2) . . . . ?
B79 B74 B75 B81 -1.2(3) . . . . ?
B73 B74 B75 B81 -63.2(3) . . . . ?
B71 B74 B75 B81 -100.8(3) . . . . ?
B80 B74 B75 B81 37.2(2) . . . . ?
B79 B74 B75 B80 -38.3(2) . . . . ?
B73 B74 B75 B80 -100.4(2) . . . . ?
B71 B74 B75 B80 -138.0(2) . . . . ?
B79 B74 B75 B76 62.3(3) . . . . ?
B73 B74 B75 B76 0.2(3) . . . . ?
B71 B74 B75 B76 -37.3(2) . . . . ?
B80 B74 B75 B76 100.6(3) . . . . ?
B79 B74 B75 B71 99.6(3) . . . . ?
B73 B74 B75 B71 37.5(2) . . . . ?
B80 B74 B75 B71 138.0(2) . . . . ?
B73 B71 B75 B74 -37.4(2) . . . . ?
B72 B71 B75 B74 -100.7(3) . . . . ?
B76 B71 B75 B74 -138.0(2) . . . . ?
B73 B71 B75 B81 63.6(3) . . . . ?
B72 B71 B75 B81 0.3(3) . . . . ?
B74 B71 B75 B81 101.1(3) . . . . ?
B76 B71 B75 B81 -36.9(2) . . . . ?
B73 B71 B75 B80 0.3(3) . . . . ?
B72 B71 B75 B80 -63.0(3) . . . . ?
B74 B71 B75 B80 37.7(2) . . . . ?
B76 B71 B75 B80 -100.2(3) . . . . ?
B73 B71 B75 B76 100.6(3) . . . . ?
B72 B71 B75 B76 37.2(3) . . . . ?
B74 B71 B75 B76 138.0(2) . . . . ?
C78 B72 B76 C77 36.8(2) . . . . ?
B73 B72 B76 C77 97.7(3) . . . . ?
B71 B72 B76 C77 135.4(3) . . . . ?
C78 B72 B76 B71 -98.6(3) . . . . ?
C77 B72 B76 B71 -135.4(3) . . . . ?
B73 B72 B76 B71 -37.7(2) . . . . ?
C78 B72 B76 B75 -61.0(3) . . . . ?
C77 B72 B76 B75 -97.8(3) . . . . ?
B73 B72 B76 B75 0.0(3) . . . . ?
B71 B72 B76 B75 37.6(2) . . . . ?
C78 B72 B76 B81 2.4(3) . . . . ?
C77 B72 B76 B81 -34.4(2) . . . . ?
B73 B72 B76 B81 63.4(3) . . . . ?
B71 B72 B76 B81 101.0(3) . . . . ?
B73 B71 B76 C77 -1.8(3) . . . . ?
B72 B71 B76 C77 -39.4(2) . . . . ?
B74 B71 B76 C77 61.5(3) . . . . ?
B75 B71 B76 C77 98.8(3) . . . . ?
B73 B71 B76 B72 37.6(2) . . . . ?
B74 B71 B76 B72 100.9(3) . . . . ?
B75 B71 B76 B72 138.1(3) . . . . ?
B73 B71 B76 B75 -100.5(3) . . . . ?
B72 B71 B76 B75 -138.1(3) . . . . ?
B74 B71 B76 B75 -37.2(2) . . . . ?
B73 B71 B76 B81 -63.6(3) . . . . ?
B72 B71 B76 B81 -101.2(3) . . . . ?
B74 B71 B76 B81 -0.3(3) . . . . ?
B75 B71 B76 B81 36.9(2) . . . . ?
B74 B75 B76 C77 -63.1(3) . . . . ?
B81 B75 B76 C77 38.4(2) . . . . ?
B80 B75 B76 C77 0.5(3) . . . . ?
B71 B75 B76 C77 -100.4(3) . . . . ?
B74 B75 B76 B72 -0.1(3) . . . . ?
B81 B75 B76 B72 101.4(3) . . . . ?
B80 B75 B76 B72 63.6(3) . . . . ?
B71 B75 B76 B72 -37.4(2) . . . . ?
B74 B75 B76 B71 37.3(2) . . . . ?
B81 B75 B76 B71 138.8(2) . . . . ?
B80 B75 B76 B71 100.9(3) . . . . ?
B74 B75 B76 B81 -101.6(2) . . . . ?
B80 B75 B76 B81 -37.9(2) . . . . ?
B71 B75 B76 B81 -138.8(2) . . . . ?
B72 B76 C77 C78 -39.6(2) . . . . ?
B71 B76 C77 C78 -0.3(3) . . . . ?
B75 B76 C77 C78 62.8(3) . . . . ?
B81 B76 C77 C78 101.7(2) . . . . ?
B72 B76 C77 B81 -141.3(3) . . . . ?
B71 B76 C77 B81 -102.0(3) . . . . ?
B75 B76 C77 B81 -38.9(2) . . . . ?
B71 B76 C77 B72 39.2(2) . . . . ?
B75 B76 C77 B72 102.3(3) . . . . ?
B81 B76 C77 B72 141.3(3) . . . . ?
B72 B76 C77 Ta2 -117.4(3) . . . . ?
B71 B76 C77 Ta2 -78.2(3) . . . . ?
B75 B76 C77 Ta2 -15.1(4) . . . . ?
B81 B76 C77 Ta2 23.8(2) . . . . ?
B76 B72 C77 C78 135.6(3) . . . . ?
B73 B72 C77 C78 33.5(2) . . . . ?
B71 B72 C77 C78 96.1(3) . . . . ?
C78 B72 C77 B81 -99.3(3) . . . . ?
B76 B72 C77 B81 36.3(3) . . . . ?
B73 B72 C77 B81 -65.8(3) . . . . ?
B71 B72 C77 B81 -3.1(4) . . . . ?
C78 B72 C77 B76 -135.6(3) . . . . ?
B73 B72 C77 B76 -102.1(3) . . . . ?
B71 B72 C77 B76 -39.5(3) . . . . ?
C78 B72 C77 Ta2 -18.8(2) . . . . ?
B76 B72 C77 Ta2 116.9(3) . . . . ?
B73 B72 C77 Ta2 14.8(4) . . . . ?
B71 B72 C77 Ta2 77.4(3) . . . . ?
O4 Ta2 C77 C78 174.81(15) . . . . ?
O6 Ta2 C77 C78 -41.9(3) . . . . ?
O5 Ta2 C77 C78 74.46(16) . . . . ?
B79 Ta2 C77 C78 -34.70(15) . . . . ?
B80 Ta2 C77 C78 -79.43(17) . . . . ?
B81 Ta2 C77 C78 -119.3(2) . . . . ?
O4 Ta2 C77 B81 -65.91(16) . . . . ?
O6 Ta2 C77 B81 77.4(3) . . . . ?
O5 Ta2 C77 B81 -166.26(16) . . . . ?
B79 Ta2 C77 B81 84.58(17) . . . . ?
B80 Ta2 C77 B81 39.85(16) . . . . ?
C78 Ta2 C77 B81 119.3(2) . . . . ?
O4 Ta2 C77 B76 -88.2(3) . . . . ?
O6 Ta2 C77 B76 55.1(4) . . . . ?
O5 Ta2 C77 B76 171.4(3) . . . . ?
B79 Ta2 C77 B76 62.3(3) . . . . ?
B80 Ta2 C77 B76 17.6(3) . . . . ?
C78 Ta2 C77 B76 97.0(3) . . . . ?
B81 Ta2 C77 B76 -22.3(2) . . . . ?
O4 Ta2 C77 B72 -167.9(3) . . . . ?
O6 Ta2 C77 B72 -24.6(4) . . . . ?
O5 Ta2 C77 B72 91.8(3) . . . . ?
B79 Ta2 C77 B72 -17.4(2) . . . . ?
B80 Ta2 C77 B72 -62.1(3) . . . . ?
C78 Ta2 C77 B72 17.3(2) . . . . ?
B81 Ta2 C77 B72 -102.0(3) . . . . ?
B81 C77 C78 B79 -1.5(3) . . . . ?
B76 C77 C78 B79 -66.7(3) . . . . ?
B72 C77 C78 B79 -106.4(3) . . . . ?
Ta2 C77 C78 B79 57.96(18) . . . . ?
B81 C77 C78 B73 67.7(3) . . . . ?
B76 C77 C78 B73 2.5(3) . . . . ?
B72 C77 C78 B73 -37.3(3) . . . . ?
Ta2 C77 C78 B73 127.1(2) . . . . ?
B81 C77 C78 B72 105.0(3) . . . . ?
B76 C77 C78 B72 39.7(2) . . . . ?
Ta2 C77 C78 B72 164.4(2) . . . . ?
B81 C77 C78 Ta2 -59.43(18) . . . . ?
B76 C77 C78 Ta2 -124.6(2) . . . . ?
B72 C77 C78 Ta2 -164.4(2) . . . . ?
B71 B73 C78 B79 99.5(3) . . . . ?
B72 B73 C78 B79 140.6(3) . . . . ?
B74 B73 C78 B79 37.5(2) . . . . ?
B79 B73 C78 C77 -103.0(3) . . . . ?
B71 B73 C78 C77 -3.5(3) . . . . ?
B72 B73 C78 C77 37.6(3) . . . . ?
B74 B73 C78 C77 -65.5(3) . . . . ?
B79 B73 C78 B72 -140.6(3) . . . . ?
B71 B73 C78 B72 -41.1(2) . . . . ?
B74 B73 C78 B72 -103.1(3) . . . . ?
B79 B73 C78 Ta2 -18.3(2) . . . . ?
B71 B73 C78 Ta2 81.3(3) . . . . ?
B72 B73 C78 Ta2 122.4(3) . . . . ?
B74 B73 C78 Ta2 19.3(4) . . . . ?
C77 B72 C78 B79 103.4(3) . . . . ?
B76 B72 C78 B79 65.2(3) . . . . ?
B73 B72 C78 B79 -38.1(2) . . . . ?
B71 B72 C78 B79 2.9(3) . . . . ?
B76 B72 C78 C77 -38.1(2) . . . . ?
B73 B72 C78 C77 -141.5(3) . . . . ?
B71 B72 C78 C77 -100.4(3) . . . . ?
C77 B72 C78 B73 141.5(3) . . . . ?
B76 B72 C78 B73 103.4(3) . . . . ?
B71 B72 C78 B73 41.0(2) . . . . ?
C77 B72 C78 Ta2 19.8(3) . . . . ?
B76 B72 C78 Ta2 -18.3(4) . . . . ?
B73 B72 C78 Ta2 -121.7(3) . . . . ?
B71 B72 C78 Ta2 -80.6(3) . . . . ?
O4 Ta2 C78 B79 -130.89(16) . . . . ?
O6 Ta2 C78 B79 37.74(18) . . . . ?
O5 Ta2 C78 B79 134.37(16) . . . . ?
B80 Ta2 C78 B79 -38.32(16) . . . . ?
C77 Ta2 C78 B79 -123.0(2) . . . . ?
B81 Ta2 C78 B79 -84.57(17) . . . . ?
O4 Ta2 C78 C77 -7.9(2) . . . . ?
O6 Ta2 C78 C77 160.77(15) . . . . ?
O5 Ta2 C78 C77 -102.61(16) . . . . ?
B79 Ta2 C78 C77 123.0(2) . . . . ?
B80 Ta2 C78 C77 84.71(17) . . . . ?
B81 Ta2 C78 C77 38.46(16) . . . . ?
O4 Ta2 C78 B73 -113.6(3) . . . . ?
O6 Ta2 C78 B73 55.0(3) . . . . ?
O5 Ta2 C78 B73 151.7(3) . . . . ?
B79 Ta2 C78 B73 17.3(2) . . . . ?
B80 Ta2 C78 B73 -21.0(3) . . . . ?
C77 Ta2 C78 B73 -105.7(3) . . . . ?
B81 Ta2 C78 B73 -67.3(3) . . . . ?
O4 Ta2 C78 B72 -26.6(3) . . . . ?
O6 Ta2 C78 B72 142.1(3) . . . . ?
O5 Ta2 C78 B72 -121.3(3) . . . . ?
B79 Ta2 C78 B72 104.3(3) . . . . ?
B80 Ta2 C78 B72 66.0(3) . . . . ?
C77 Ta2 C78 B72 -18.7(3) . . . . ?
B81 Ta2 C78 B72 19.7(3) . . . . ?
C77 C78 B79 B80 0.8(3) . . . . ?
B73 C78 B79 B80 -106.3(2) . . . . ?
B72 C78 B79 B80 -68.4(3) . . . . ?
Ta2 C78 B79 B80 59.15(17) . . . . ?
C77 C78 B79 B73 107.1(3) . . . . ?
B72 C78 B79 B73 37.9(3) . . . . ?
Ta2 C78 B79 B73 165.41(19) . . . . ?
C77 C78 B79 B74 67.2(3) . . . . ?
B73 C78 B79 B74 -39.8(2) . . . . ?
B72 C78 B79 B74 -2.0(3) . . . . ?
Ta2 C78 B79 B74 125.6(2) . . . . ?
C77 C78 B79 Ta2 -58.35(18) . . . . ?
B73 C78 B79 Ta2 -165.41(19) . . . . ?
B72 C78 B79 Ta2 -127.6(2) . . . . ?
B71 B73 B79 C78 -96.6(3) . . . . ?
B72 B73 B79 C78 -34.2(2) . . . . ?
B74 B73 B79 C78 -136.4(3) . . . . ?
C78 B73 B79 B80 100.1(3) . . . . ?
B71 B73 B79 B80 3.5(3) . . . . ?
B72 B73 B79 B80 65.9(3) . . . . ?
B74 B73 B79 B80 -36.3(2) . . . . ?
C78 B73 B79 B74 136.4(3) . . . . ?
B71 B73 B79 B74 39.8(2) . . . . ?
B72 B73 B79 B74 102.2(3) . . . . ?
C78 B73 B79 Ta2 18.3(2) . . . . ?
B71 B73 B79 Ta2 -78.4(3) . . . . ?
B72 B73 B79 Ta2 -15.9(3) . . . . ?
B74 B73 B79 Ta2 -118.1(3) . . . . ?
B75 B74 B79 C78 -63.1(3) . . . . ?
B73 B74 B79 C78 39.8(2) . . . . ?
B71 B74 B79 C78 0.1(3) . . . . ?
B80 B74 B79 C78 -102.3(2) . . . . ?
B75 B74 B79 B80 39.2(2) . . . . ?
B73 B74 B79 B80 142.0(3) . . . . ?
B71 B74 B79 B80 102.4(3) . . . . ?
B75 B74 B79 B73 -102.9(3) . . . . ?
B71 B74 B79 B73 -39.6(2) . . . . ?
B80 B74 B79 B73 -142.0(3) . . . . ?
B75 B74 B79 Ta2 17.8(3) . . . . ?
B73 B74 B79 Ta2 120.6(3) . . . . ?
B71 B74 B79 Ta2 81.0(3) . . . . ?
B80 B74 B79 Ta2 -21.4(2) . . . . ?
O4 Ta2 B79 C78 106.3(2) . . . . ?
O6 Ta2 B79 C78 -147.89(16) . . . . ?
O5 Ta2 B79 C78 -47.86(16) . . . . ?
B80 Ta2 B79 C78 120.0(2) . . . . ?
C77 Ta2 B79 C78 35.19(16) . . . . ?
B81 Ta2 B79 C78 79.76(17) . . . . ?
O4 Ta2 B79 B80 -13.7(3) . . . . ?
O6 Ta2 B79 B80 92.13(15) . . . . ?
O5 Ta2 B79 B80 -167.85(14) . . . . ?
C78 Ta2 B79 B80 -120.0(2) . . . . ?
C77 Ta2 B79 B80 -84.79(17) . . . . ?
B81 Ta2 B79 B80 -40.23(16) . . . . ?
O4 Ta2 B79 B73 89.5(3) . . . . ?
O6 Ta2 B79 B73 -164.7(3) . . . . ?
O5 Ta2 B79 B73 -64.7(3) . . . . ?
B80 Ta2 B79 B73 103.1(3) . . . . ?
C78 Ta2 B79 B73 -16.9(2) . . . . ?
C77 Ta2 B79 B73 18.3(2) . . . . ?
B81 Ta2 B79 B73 62.9(3) . . . . ?
O4 Ta2 B79 B74 6.5(4) . . . . ?
O6 Ta2 B79 B74 112.3(3) . . . . ?
O5 Ta2 B79 B74 -147.7(2) . . . . ?
B80 Ta2 B79 B74 20.2(2) . . . . ?
C78 Ta2 B79 B74 -99.8(3) . . . . ?
C77 Ta2 B79 B74 -64.6(3) . . . . ?
B81 Ta2 B79 B74 -20.0(2) . . . . ?
C78 B79 B80 B81 0.2(3) . . . . ?
B73 B79 B80 B81 -65.9(3) . . . . ?
B74 B79 B80 B81 -101.8(2) . . . . ?
Ta2 B79 B80 B81 60.51(17) . . . . ?
C78 B79 B80 B75 62.8(3) . . . . ?
B73 B79 B80 B75 -3.3(3) . . . . ?
B74 B79 B80 B75 -39.2(2) . . . . ?
Ta2 B79 B80 B75 123.1(2) . . . . ?
C78 B79 B80 B74 102.0(3) . . . . ?
B73 B79 B80 B74 35.9(3) . . . . ?
Ta2 B79 B80 B74 162.3(2) . . . . ?
C78 B79 B80 Ta2 -60.33(17) . . . . ?
B73 B79 B80 Ta2 -126.4(2) . . . . ?
B74 B79 B80 Ta2 -162.3(2) . . . . ?
B74 B75 B80 B79 39.1(2) . . . . ?
B81 B75 B80 B79 -99.4(2) . . . . ?
B76 B75 B80 B79 -61.4(3) . . . . ?
B71 B75 B80 B79 1.7(3) . . . . ?
B74 B75 B80 B81 138.5(2) . . . . ?
B76 B75 B80 B81 38.0(2) . . . . ?
B71 B75 B80 B81 101.1(3) . . . . ?
B81 B75 B80 B74 -138.5(2) . . . . ?
B76 B75 B80 B74 -100.5(3) . . . . ?
B71 B75 B80 B74 -37.4(2) . . . . ?
B74 B75 B80 Ta2 114.4(3) . . . . ?
B81 B75 B80 Ta2 -24.1(2) . . . . ?
B76 B75 B80 Ta2 13.9(3) . . . . ?
B71 B75 B80 Ta2 77.0(3) . . . . ?
B75 B74 B80 B79 -135.2(3) . . . . ?
B73 B74 B80 B79 -33.8(2) . . . . ?
B71 B74 B80 B79 -97.1(3) . . . . ?
B79 B74 B80 B81 98.0(2) . . . . ?
B75 B74 B80 B81 -37.1(2) . . . . ?
B73 B74 B80 B81 64.3(3) . . . . ?
B71 B74 B80 B81 0.9(3) . . . . ?
B79 B74 B80 B75 135.2(3) . . . . ?
B73 B74 B80 B75 101.4(3) . . . . ?
B71 B74 B80 B75 38.0(2) . . . . ?
B79 B74 B80 Ta2 20.5(2) . . . . ?
B75 B74 B80 Ta2 -114.7(3) . . . . ?
B73 B74 B80 Ta2 -13.2(4) . . . . ?
B71 B74 B80 Ta2 -76.6(3) . . . . ?
O4 Ta2 B80 B79 172.69(14) . . . . ?
O6 Ta2 B80 B79 -86.82(15) . . . . ?
O5 Ta2 B80 B79 22.1(3) . . . . ?
C78 Ta2 B80 B79 35.82(15) . . . . ?
C77 Ta2 B80 B79 78.08(16) . . . . ?
B81 Ta2 B80 B79 116.7(2) . . . . ?
O4 Ta2 B80 B81 55.96(16) . . . . ?
O6 Ta2 B80 B81 156.45(15) . . . . ?
O5 Ta2 B80 B81 -94.6(2) . . . . ?
B79 Ta2 B80 B81 -116.7(2) . . . . ?
C78 Ta2 B80 B81 -80.91(16) . . . . ?
C77 Ta2 B80 B81 -38.65(15) . . . . ?
O4 Ta2 B80 B75 78.1(2) . . . . ?
O6 Ta2 B80 B75 178.6(2) . . . . ?
O5 Ta2 B80 B75 -72.4(3) . . . . ?
B79 Ta2 B80 B75 -94.6(3) . . . . ?
C78 Ta2 B80 B75 -58.7(2) . . . . ?
C77 Ta2 B80 B75 -16.5(2) . . . . ?
B81 Ta2 B80 B75 22.2(2) . . . . ?
O4 Ta2 B80 B74 153.8(2) . . . . ?
O6 Ta2 B80 B74 -105.7(3) . . . . ?
O5 Ta2 B80 B74 3.3(4) . . . . ?
B79 Ta2 B80 B74 -18.8(2) . . . . ?
C78 Ta2 B80 B74 17.0(2) . . . . ?
C77 Ta2 B80 B74 59.2(2) . . . . ?
B81 Ta2 B80 B74 97.9(3) . . . . ?
C78 C77 B81 B80 1.5(3) . . . . ?
B76 C77 B81 B80 101.9(3) . . . . ?
B72 C77 B81 B80 66.0(3) . . . . ?
Ta2 C77 B81 B80 -58.16(17) . . . . ?
C78 C77 B81 B75 -61.2(3) . . . . ?
B76 C77 B81 B75 39.2(2) . . . . ?
B72 C77 B81 B75 3.3(3) . . . . ?
Ta2 C77 B81 B75 -120.8(2) . . . . ?
C78 C77 B81 B76 -100.4(3) . . . . ?
B72 C77 B81 B76 -35.9(3) . . . . ?
Ta2 C77 B81 B76 -160.1(2) . . . . ?
C78 C77 B81 Ta2 59.64(17) . . . . ?
B76 C77 B81 Ta2 160.1(2) . . . . ?
B72 C77 B81 Ta2 124.2(2) . . . . ?
B79 B80 B81 C77 -1.0(3) . . . . ?
B75 B80 B81 C77 -100.3(2) . . . . ?
B74 B80 B81 C77 -63.4(3) . . . . ?
Ta2 B80 B81 C77 59.07(17) . . . . ?
B79 B80 B81 B75 99.3(2) . . . . ?
B74 B80 B81 B75 36.9(2) . . . . ?
Ta2 B80 B81 B75 159.38(19) . . . . ?
B79 B80 B81 B76 61.3(3) . . . . ?
B75 B80 B81 B76 -38.0(2) . . . . ?
B74 B80 B81 B76 -1.1(3) . . . . ?
Ta2 B80 B81 B76 121.3(2) . . . . ?
B79 B80 B81 Ta2 -60.08(16) . . . . ?
B75 B80 B81 Ta2 -159.38(19) . . . . ?
B74 B80 B81 Ta2 -122.4(2) . . . . ?
B74 B75 B81 C77 61.0(3) . . . . ?
B80 B75 B81 C77 98.4(2) . . . . ?
B76 B75 B81 C77 -39.0(2) . . . . ?
B71 B75 B81 C77 -2.2(3) . . . . ?
B74 B75 B81 B80 -37.4(2) . . . . ?
B76 B75 B81 B80 -137.4(3) . . . . ?
B71 B75 B81 B80 -100.6(3) . . . . ?
B74 B75 B81 B76 100.0(3) . . . . ?
B80 B75 B81 B76 137.4(3) . . . . ?
B71 B75 B81 B76 36.8(2) . . . . ?
B74 B75 B81 Ta2 -14.3(3) . . . . ?
B80 B75 B81 Ta2 23.1(2) . . . . ?
B76 B75 B81 Ta2 -114.2(3) . . . . ?
B71 B75 B81 Ta2 -77.5(3) . . . . ?
B72 B76 B81 C77 34.9(2) . . . . ?
B71 B76 B81 C77 98.4(3) . . . . ?
B75 B76 B81 C77 135.5(3) . . . . ?
C77 B76 B81 B80 -97.5(2) . . . . ?
B72 B76 B81 B80 -62.6(3) . . . . ?
B71 B76 B81 B80 0.9(3) . . . . ?
B75 B76 B81 B80 38.0(2) . . . . ?
C77 B76 B81 B75 -135.5(3) . . . . ?
B72 B76 B81 B75 -100.6(3) . . . . ?
B71 B76 B81 B75 -37.1(2) . . . . ?
C77 B76 B81 Ta2 -22.9(2) . . . . ?
B72 B76 B81 Ta2 12.1(4) . . . . ?
B71 B76 B81 Ta2 75.5(3) . . . . ?
B75 B76 B81 Ta2 112.7(3) . . . . ?
O4 Ta2 B81 C77 115.07(16) . . . . ?
O6 Ta2 B81 C77 -147.97(14) . . . . ?
O5 Ta2 B81 C77 18.2(2) . . . . ?
B79 Ta2 B81 C77 -78.29(16) . . . . ?
B80 Ta2 B81 C77 -117.5(2) . . . . ?
C78 Ta2 B81 C77 -36.63(15) . . . . ?
O4 Ta2 B81 B80 -127.45(15) . . . . ?
O6 Ta2 B81 B80 -30.49(19) . . . . ?
O5 Ta2 B81 B80 135.72(15) . . . . ?
B79 Ta2 B81 B80 39.19(15) . . . . ?
C78 Ta2 B81 B80 80.85(16) . . . . ?
C77 Ta2 B81 B80 117.5(2) . . . . ?
O4 Ta2 B81 B75 -149.1(2) . . . . ?
O6 Ta2 B81 B75 -52.1(3) . . . . ?
O5 Ta2 B81 B75 114.1(2) . . . . ?
B79 Ta2 B81 B75 17.6(2) . . . . ?
B80 Ta2 B81 B75 -21.6(2) . . . . ?
C78 Ta2 B81 B75 59.2(2) . . . . ?
C77 Ta2 B81 B75 95.9(3) . . . . ?
O4 Ta2 B81 B76 136.1(3) . . . . ?
O6 Ta2 B81 B76 -127.0(2) . . . . ?
O5 Ta2 B81 B76 39.2(3) . . . . ?
B79 Ta2 B81 B76 -57.3(3) . . . . ?
B80 Ta2 B81 B76 -96.5(3) . . . . ?
C78 Ta2 B81 B76 -15.6(2) . . . . ?
C77 Ta2 B81 B76 21.0(2) . . . . ?
O6 Ta2 O4 C41 -92.0(5) . . . . ?
O5 Ta2 O4 C41 165.5(5) . . . . ?
B79 Ta2 O4 C41 10.4(6) . . . . ?
B80 Ta2 O4 C41 0.9(5) . . . . ?
C78 Ta2 O4 C41 78.0(5) . . . . ?
C77 Ta2 O4 C41 72.9(5) . . . . ?
B81 Ta2 O4 C41 35.4(5) . . . . ?
Ta2 O4 C41 C42 -116.6(5) . . . . ?
Ta2 O4 C41 C46 64.8(6) . . . . ?
O4 C41 C42 C43 -177.0(2) . . . . ?
C46 C41 C42 C43 1.5(4) . . . . ?
O4 C41 C42 C47 3.2(4) . . . . ?
C46 C41 C42 C47 -178.2(3) . . . . ?
C41 C42 C43 C44 0.0(5) . . . . ?
C47 C42 C43 C44 179.8(3) . . . . ?
C42 C43 C44 C45 -1.2(5) . . . . ?
C43 C44 C45 C46 0.9(5) . . . . ?
C44 C45 C46 C41 0.5(4) . . . . ?
C44 C45 C46 C48 -178.3(3) . . . . ?
O4 C41 C46 C45 176.8(2) . . . . ?
C42 C41 C46 C45 -1.8(4) . . . . ?
O4 C41 C46 C48 -4.5(4) . . . . ?
C42 C41 C46 C48 177.0(3) . . . . ?
O4 Ta2 O5 C51 -162.8(4) . . . . ?
O6 Ta2 O5 C51 94.9(4) . . . . ?
B79 Ta2 O5 C51 4.1(4) . . . . ?
B80 Ta2 O5 C51 -11.1(5) . . . . ?
C78 Ta2 O5 C51 -24.0(4) . . . . ?
C77 Ta2 O5 C51 -62.2(4) . . . . ?
B81 Ta2 O5 C51 -74.1(4) . . . . ?
Ta2 O5 C51 C56 115.2(4) . . . . ?
Ta2 O5 C51 C52 -67.7(5) . . . . ?
O5 C51 C52 C53 -177.9(2) . . . . ?
C56 C51 C52 C53 -1.0(4) . . . . ?
O5 C51 C52 C57 1.8(4) . . . . ?
C56 C51 C52 C57 178.6(3) . . . . ?
C51 C52 C53 C54 0.1(4) . . . . ?
C57 C52 C53 C54 -179.5(3) . . . . ?
C52 C53 C54 C55 0.4(5) . . . . ?
C53 C54 C55 C56 0.0(5) . . . . ?
O5 C51 C56 C55 178.2(3) . . . . ?
C52 C51 C56 C55 1.3(4) . . . . ?
O5 C51 C56 C58 1.8(4) . . . . ?
C52 C51 C56 C58 -175.1(3) . . . . ?
C54 C55 C56 C51 -0.8(5) . . . . ?
C54 C55 C56 C58 175.6(3) . . . . ?
O4 Ta2 O6 C61 -33.9(7) . . . . ?
O5 Ta2 O6 C61 68.3(7) . . . . ?
B79 Ta2 O6 C61 176.1(7) . . . . ?
B80 Ta2 O6 C61 -142.4(7) . . . . ?
C78 Ta2 O6 C61 153.5(6) . . . . ?
C77 Ta2 O6 C61 -177.3(6) . . . . ?
B81 Ta2 O6 C61 -122.3(6) . . . . ?
Ta2 O6 C61 C66 170.7(5) . . . . ?
Ta2 O6 C61 C62 -10.0(8) . . . . ?
O6 C61 C62 C63 179.2(2) . . . . ?
C66 C61 C62 C63 -1.6(4) . . . . ?
O6 C61 C62 C67 -2.7(4) . . . . ?
C66 C61 C62 C67 176.5(3) . . . . ?
C61 C62 C63 C64 1.5(4) . . . . ?
C67 C62 C63 C64 -176.6(3) . . . . ?
C62 C63 C64 C65 -0.4(5) . . . . ?
C63 C64 C65 C66 -0.8(5) . . . . ?
O6 C61 C66 C65 179.7(3) . . . . ?
C62 C61 C66 C65 0.4(4) . . . . ?
O6 C61 C66 C68 0.5(4) . . . . ?
C62 C61 C66 C68 -178.7(3) . . . . ?
C64 C65 C66 C61 0.7(5) . . . . ?
C64 C65 C66 C68 179.9(3) . . . . ?
